data_1569421
loop_
_publ_author_name
'Carroll, Robert C.'
'Harrowven, David C.'
'Pearce, James E.'
'Coles, Simon J.'

_publ_section_title
;
 A systematic study of the interplay between guest molecule structure and
 intermolecular interactions in crystalline sponges
;
_journal_issue 4
_journal_name_full IUCrJ
_journal_page_first 497
_journal_page_last 508
_journal_paper_doi 10.1107/S2052252523005146
_journal_volume 10
_journal_year 2023
_chemical_formula_moiety 'C36 H24 I6 N12 Zn3, 0.936(C13 H11 F O)'
_chemical_formula_sum 'C48.16 H34.29 F0.94 I6 N12 O0.94 Zn3'
_chemical_formula_weight 1771.43
_chemical_name_common 'Phenyl Biaryl Alcohol-2-Fluorine (absorbed in crystalline sponge)'
_chemical_name_systematic '5-fluoro-2'-methyl-[1,1'-biphenyl]-2-ol (absorbed in crystalline sponge)'
_space_group_crystal_system monoclinic
_space_group_IT_number 15
_space_group_name_Hall '-C 2yc'
_space_group_name_H-M_alt 'C 1 2/c 1'
_atom_sites_solution_hydrogens geom
_atom_sites_solution_primary dual
_audit_creation_date 2023-04-04
_audit_creation_method
;
Olex2 1.5
(compiled 2023.03.06 svn.rbb2c1857 for OlexSys, GUI svn.r6748)
;
_cell_angle_alpha 90
_cell_angle_beta 103.0109(6)
_cell_angle_gamma 90
_cell_formula_units_Z 8
_cell_length_a 35.7099(2)
_cell_length_b 14.85945(10)
_cell_length_c 31.59300(19)
_cell_measurement_reflns_used 42641
_cell_measurement_temperature 100(2)
_cell_measurement_theta_max 74.8040
_cell_measurement_theta_min 2.5330
_cell_volume 16333.79(18)
_computing_cell_refinement 'CrysAlisPro 1.171.41.89a (Rigaku OD, 2020)'
_computing_data_collection 'CrysAlisPro 1.171.41.89a (Rigaku OD, 2020)'
_computing_data_reduction 'CrysAlisPro 1.171.41.89a (Rigaku OD, 2020)'
_computing_molecular_graphics 'Olex2 1.5 (Dolomanov et al., 2009)'
_computing_publication_material 'Olex2 1.5 (Dolomanov et al., 2009)'
_computing_structure_refinement 'SHELXL 2018/3 (Sheldrick, 2015)'
_computing_structure_solution 'SHELXT 2018/2 (Sheldrick, 2018)'
_diffrn_ambient_temperature 100(2)
_diffrn_detector 'hybrid pixel array detector'
_diffrn_detector_area_resol_mean 10
_diffrn_detector_dtime 0.000
_diffrn_detector_type 'Rigaku, HyPix 6000HE'
_diffrn_measured_fraction_theta_full 0.999
_diffrn_measured_fraction_theta_max 0.999
_diffrn_measurement_details
;
List of Runs (angles in degrees, time in seconds):

  # Type    Start    End  Width  t~exp~   \w     \q     \k     \f   Frames
--------------------------------------------------------------------------
  1  \w   -124.00 -94.00   0.50    0.60    -- -103.00-129.00 165.00   60
  2  \w   -120.00 -95.00   0.50    0.60    -- -103.00-140.00  -7.00   50
  3  \w   -171.00-145.00   0.50    0.60    -- -103.00-140.00  -7.00   52
  4  \w   -100.00 -75.00   0.50    0.60    -- -103.00 140.00  51.00   50
  5  \w    -97.00 -64.00   0.50    0.60    -- -103.00 129.00-121.00   66
  6  \w   -172.00 -79.00   0.50    0.60    -- -103.00 -79.00  85.43  186
  7  \w   -172.00 -85.00   0.50    0.60    -- -103.00 -77.00  60.00  174
  8  \w   -113.00 -80.00   0.50    0.60    -- -103.00 -76.00-114.38   66
  9  \w   -173.00-118.00   0.50    0.60    -- -103.00 -76.00-114.38  110
 10  \w   -166.00 -85.00   0.50    0.60    -- -103.00 -77.00 -30.00  162
 11  \w   -116.00 -58.00   0.50    0.60    -- -103.00  77.00  90.00  116
 12  \w   -162.00 -83.00   0.50    0.60    -- -103.00 -69.00 104.83  158
 13  \w   -161.00 -87.00   0.50    0.60    -- -103.00 -66.00-157.39  148
 14  \w   -173.00 -81.00   0.50    0.60    -- -103.00 -77.00 162.85  184
 15  \w   -174.00 -78.00   0.50    0.60    -- -103.00 -81.00  22.59  192
 16  \w   -105.00 -80.00   0.50    0.60    -- -103.00 -77.00  30.00   50
 17  \w   -172.00-121.00   0.50    0.60    -- -103.00 -77.00  30.00  102
 18  \w   -107.00 -81.00   0.50    0.60    -- -103.00 -75.00 127.83   52
 19  \w    -57.00 -32.00   0.50    0.60    -- -103.00 125.00-150.00   50
 20  \w    -70.00 -30.00   0.50    0.60    -- -103.00  61.00 120.00   80
 21  \w   -112.00 -61.00   0.50    0.60    -- -103.00 125.00-150.00  102
 22  \w   -106.00 -79.00   0.50    0.60    -- -103.00 -81.00  78.07   54
 23  \w   -170.00-144.00   0.50    0.60    -- -103.00 -81.00  78.07   52
 24  \w    -67.00 -33.00   0.50    0.60    -- -103.00  61.00  90.00   68
 25  \w     82.00 123.00   0.50    0.60    --  101.75 140.00  51.00   82
 26  \w     99.00 128.00   0.50    0.60    --  101.75 129.00-121.00   58
 27  \w     33.00 123.00   0.50    0.60    --  101.75-140.00  -7.00  180
 28  \w     44.00 115.00   0.50    0.60    --  101.75-129.00 165.00  142
 29  \w     32.00  64.00   0.50    0.60    --  101.75 -94.00   0.00   64
 30  \w     29.00 105.00   0.50    0.60    --  101.75 -95.00 -14.68  152
 31  \w     36.00  61.00   0.50    0.60    --  101.75 -61.00-180.00   50
 32  \w     56.00 105.00   0.50    0.60    --  101.75 -97.00 143.40   98
 33  \w     43.00 104.00   0.50    0.60    --  101.75 -94.00-180.00  122
 34  \w     30.00  76.00   0.50    0.60    --  101.75 -61.00-150.00   92
 35  \w     77.00 103.00   0.50    0.60    --  101.75 -94.00   0.00   52
 36  \w   -132.00 -80.00   0.50    0.60    --  -98.00 -66.00 120.72  104
 37  \w   -136.00 -79.00   0.50    0.60    --  -98.00 -67.00  89.49  114
 38  \w   -170.00 -76.00   0.50    0.60    --  -98.00 -77.00 -85.20  188
 39  \w   -126.00 -76.00   0.50    0.60    --  -94.00 -65.00  25.74  100
 40  \w   -166.00-115.00   0.50    0.60    --  -94.00 -69.00 -12.64  102
 41  \w   -102.00 -76.00   0.50    0.60    --  -94.00 -66.00 121.41   52
 42  \w    -99.00 -74.00   0.50    0.60    --  -94.00 -69.00 -12.64   50
 43  \w   -103.00 -77.00   0.50    0.60    --  -94.00 -62.00-163.95   52
 44  \w   -113.00 -76.00   0.50    0.60    --  -94.00 -64.00-151.27   74
 45  \w   -166.00-140.00   0.50    0.60    --  -94.00 -66.00 121.41   52
 46  \w   -151.00 -76.00   0.50    0.60    --  -94.00 -68.00 165.47  150
 47  \w    -97.00 -71.00   0.50    0.60    --  -94.00 -77.00-167.53   52
 48  \w   -135.00-102.00   0.50    0.60    --  -94.00 -77.00-167.53   66
 49  \w   -126.00 -75.00   0.50    0.60    --  -94.00 -68.00  -8.07  102
 50  \w   -157.00-130.00   0.50    0.60    --  -94.00 -68.00  -8.07   54
 51  \w    -97.00 -72.00   0.50    0.60    --  -94.00 -77.00 -60.50   50
 52  \w   -106.00 -75.00   0.50    0.60    --  -94.00 -68.00-117.44   62
 53  \w   -156.00-130.00   0.50    0.60    --  -94.00 -77.00 -60.50   52
 54  \w   -107.00 -75.00   0.50    0.60    --  -94.00 -68.00-125.61   64
 55  \w   -109.00 -76.00   0.50    0.60    --  -94.00 -66.00 133.01   66
 56  \w   -166.00-111.00   0.50    0.60    --  -94.00 -68.00-125.61  110
 57  \w    -96.00 -71.00   0.50    0.60    --  -94.00 -78.00 -37.75   50
 58  \w   -164.00 -72.00   0.50    0.60    --  -94.00 -77.00 -69.26  184
 59  \w    -97.00 -68.00   0.50    0.60    --  -90.00 -75.00 -19.66   58
 60  \w   -101.00 -68.00   0.50    0.60    --  -90.00 -75.00 175.77   66
 61  \w    -95.00 -69.00   0.50    0.60    --  -90.00 -73.00  73.94   52
 62  \w   -101.00 -72.00   0.50    0.60    --  -90.00 -65.00 139.68   58
 63  \w    -98.00 -72.00   0.50    0.60    --  -90.00 -66.00 122.40   52
 64  \w    -98.00 -67.00   0.50    0.60    --  -90.00 -76.00 -30.04   62
 65  \w    -92.00 -67.00   0.50    0.60    --  -90.00 -76.00-159.43   50
 66  \w    -93.00 -67.00   0.50    0.60    --  -90.00 -76.00  52.75   52
 67  \w    -94.00 -68.00   0.50    0.60    --  -86.00 -64.00  97.55   52
 68  \w    -95.00 -69.00   0.50    0.60    --  -86.00 -66.00-146.53   52
 69  \w    -91.00 -65.00   0.50    0.60    --  -86.00 -72.00  87.80   52
 70  \w    -99.00 -64.00   0.50    0.60    --  -86.00 -75.00 -62.97   70
 71  \w    -90.00 -64.00   0.50    0.60    --  -86.00 -75.00-171.40   52
 72  \w    -93.00 -67.00   0.50    0.60    --  -86.00 -67.00 147.09   52
 73  \w   -103.00 -68.00   0.50    0.60    --  -86.00 -65.00   2.94   70
 74  \w    -89.00 -64.00   0.50    0.60    --  -86.00 -75.00  58.76   50
 75  \w    -97.00 -66.00   0.50    0.60    --  -86.00 -74.00-100.81   62
 76  \w    -92.00 -66.00   0.50    0.60    --  -82.00 -66.00 131.18   52
 77  \w    -91.00 -65.00   0.50    0.60    --  -82.00 -66.00 118.70   52
 78  \w    -91.00 -65.00   0.50    0.60    --  -82.00 -64.00-145.94   52
 79  \w    -96.00 -60.00   0.50    0.60    --  -82.00 -78.00 -90.62   72
 80  \w    -87.00 -61.00   0.50    0.60    --  -82.00 -73.00 165.53   52
 81  \w    -88.00 -62.00   0.50    0.60    --  -82.00 -73.00  65.26   52
 82  \w    -87.00 -61.00   0.50    0.60    --  -82.00 -73.00  75.82   52
 83  \w    -88.00 -62.00   0.50    0.60    --  -82.00 -71.00  96.48   52
 84  \w    -88.00 -62.00   0.50    0.60    --  -78.00 -62.00-176.64   52
 85  \w    -88.00 -58.00   0.50    0.60    --  -78.00 -70.00-133.47   60
 86  \w    -83.00 -57.00   0.50    0.60    --  -78.00 -73.00 112.13   52
 87  \w    -83.00 -57.00   0.50    0.60    --  -78.00 -72.00 -19.64   52
 88  \w    -93.00 -57.00   0.50    0.60    --  -78.00 -73.00 -30.30   72
 89  \w    -82.00 -57.00   0.50    0.60    --  -78.00 -77.00 155.20   50
 90  \w    -93.00 -53.00   0.50    0.15    --  -74.00 -73.00 -56.24   80
 91  \w    -82.00 -56.00   0.50    0.15    --  -74.00 -66.00-158.24   52
 92  \w    -78.00 -52.00   0.50    0.15    --  -74.00 -75.00 149.11   52
 93  \w    -78.00 -53.00   0.50    0.15    --  -74.00 -73.00 137.89   50
 94  \w    -79.00 -53.00   0.50    0.15    --  -74.00 -73.00 -97.84   52
 95  \w   -100.00 -54.00   0.50    0.15    --  -74.00 -71.00  15.08   92
 96  \w    -81.00 -55.00   0.50    0.15    --  -74.00 -69.00 113.45   52
 97  \w    -80.00 -55.00   0.50    0.15    --  -74.00 -68.00 -22.40   50
 98  \w    -89.00 -53.00   0.50    0.15    --  -74.00 -73.00 -84.10   72
 99  \w    -82.00 -56.00   0.50    0.15    --  -74.00 -70.00   6.51   52
100  \w    -77.00 -51.00   0.50    0.15    --  -74.00 -77.00  52.92   52
101  \w    -73.00 -47.00   0.50    0.15    --  -70.00 -77.00  77.51   52
102  \w    -74.00 -48.00   0.50    0.15    --  -70.00 -75.00  91.74   52
103  \w    -78.00 -51.00   0.50    0.15    --  -70.00 -69.00-136.64   54
104  \w    -78.00 -49.00   0.50    0.15    --  -66.00 -63.00 149.76   58
105  \w    -80.00 -49.00   0.50    0.15    --  -66.00 -66.00 175.41   62
106  \w     44.00  70.00   0.50    0.15    --   66.00  75.00   4.54   52
107  \w     43.00  69.00   0.50    0.15    --   66.00  77.00 163.49   52
108  \w    -67.00 -41.00   0.50    0.15    --  -62.00 -72.00-153.15   52
109  \w    -67.00 -40.00   0.50    0.15    --  -62.00 -75.00 -46.05   54
110  \w    -65.00 -39.00   0.50    0.15    --  -62.00 -78.00 -62.46   52
111  \w     40.00  66.00   0.50    0.15    --   62.00  76.00 -64.85   52
112  \w     39.00  65.00   0.50    0.15    --   62.00  77.00 -45.90   52
113  \w    -61.00 -35.00   0.50    0.15    --  -58.00 -78.00 -40.06   52
114  \w    -63.00 -37.00   0.50    0.15    --  -58.00 -76.00-116.22   52
115  \w    -63.00 -35.00   0.50    0.15    --  -58.00 -76.00 -24.57   56
116  \w    -60.00 -35.00   0.50    0.15    --  -58.00 -77.00-131.73   50
117  \w     38.00  64.00   0.50    0.15    --   58.00  74.00  44.24   52
118  \w     38.00  64.00   0.50    0.15    --   58.00  73.00  69.02   52
119  \w    -63.00 -33.00   0.50    0.15    --  -54.00 -77.00  14.69   60
120  \w   -122.00 -96.00   0.50    0.15    --  -54.00 -76.00 161.93   52
121  \w    -58.00 -32.00   0.50    0.15    --  -54.00 -77.00  42.55   52
122  \w    -56.00 -31.00   0.50    0.15    --  -54.00 -76.00 161.93   50
123  \w     87.00 113.00   0.50    0.15    --   54.00  77.00-105.86   52
124  \w     32.00  58.00   0.50    0.15    --   54.00  77.00  52.03   52
125  \w     32.00  58.00   0.50    0.15    --   54.00  75.00-149.36   52
126  \w     31.00  57.00   0.50    0.15    --   54.00  77.00-105.86   52
127  \w    -54.00 -28.00   0.50    0.15    --  -50.00 -78.00 103.04   52
128  \w     30.00  69.00   0.50    0.15    --   50.00  74.00 179.04   78
129  \w     28.00  54.00   0.50    0.15    --   50.00  75.00 126.34   52
130  \w    -97.00 -72.00   0.50    0.15    --  -46.52-140.00  -7.00   50
131  \w    -96.00 -19.00   0.50    0.15    --  -46.52 129.00-121.00  154
132  \w     57.00  83.00   0.50    0.15    --   46.52-140.00  -7.00   52
133  \w     29.00  62.00   0.50    0.15    --   46.52-129.00 165.00   66
134  \w     82.00 116.00   0.50    0.15    --   46.52 140.00  51.00   68
135  \w   -101.00 -25.00   0.50    0.15    --  -46.52 140.00  51.00  152
136  \w   -118.00 -90.00   0.50    0.15    --  -46.52   0.00  30.00   56
137  \w    -64.00 -38.00   0.50    0.15    --  -46.52 -40.00  51.14   52
138  \w    -58.00 -32.00   0.50    0.15    --  -46.52 -57.00  60.00   52
139  \w    -78.00 -38.00   0.50    0.15    --  -46.52 -37.00  30.00   80
140  \w     28.00  67.00   0.50    0.15    --   46.52  77.00 -60.00   78
141  \w     74.00 117.00   0.50    0.15    --   46.52  77.00 -60.00   86
142  \w     56.00 120.00   0.50    0.15    --   46.52  19.00-120.00  128
143  \w     24.00  50.00   0.50    0.15    --   46.52  77.00 150.00   52
144  \w     36.00  65.00   0.50    0.15    --   46.52  19.00 120.00   58
145  \w     40.00  68.00   0.50    0.15    --   46.52  37.00 120.00   56
146  \w      8.00  35.00   0.50    0.15    --   34.00  88.00   2.74   54
147  \w      4.00  29.00   0.50    0.15    --   34.00  93.00 -96.53   50
148  \w     -5.00  21.00   0.50    0.15    --   22.00  96.00 148.00   52
149  \w     -7.00  31.00   0.50    0.15    --   22.00  91.00-125.55   76
;
_diffrn_measurement_device 'four-circle diffractometer'
_diffrn_measurement_device_details 'Rigaku Oxford Difffraction, UG2 \k goniometer'
_diffrn_measurement_device_type
'Rigaku 007HF equipped with Varimax confocal mirrors and a UG2 goniometer and HyPix 6000HE detector'
_diffrn_measurement_method 'profile data from \w-scans'
_diffrn_measurement_specimen_support 'MiTeGen loops'
_diffrn_orient_matrix_type 'CrysAlisPro convention (1999,Acta A55,543-557)'
_diffrn_orient_matrix_UB_11 0.0410114000
_diffrn_orient_matrix_UB_12 0.0087908000
_diffrn_orient_matrix_UB_13 -0.0074820000
_diffrn_orient_matrix_UB_21 0.0166124000
_diffrn_orient_matrix_UB_22 -0.0113006000
_diffrn_orient_matrix_UB_23 0.0491180000
_diffrn_orient_matrix_UB_31 0.0016780000
_diffrn_orient_matrix_UB_32 -0.1026601000
_diffrn_orient_matrix_UB_33 -0.0060808000
_diffrn_radiation_collimation 0.3
_diffrn_radiation_monochromator 'Varimax focusing mirrors'
_diffrn_radiation_probe x-ray
_diffrn_radiation_type 'Cu K\a'
_diffrn_radiation_wavelength 1.54184
_diffrn_reflns_av_R_equivalents 0.0451
_diffrn_reflns_av_unetI/netI 0.0132
_diffrn_reflns_Laue_measured_fraction_full 0.999
_diffrn_reflns_Laue_measured_fraction_max 0.999
_diffrn_reflns_limit_h_max 42
_diffrn_reflns_limit_h_min -42
_diffrn_reflns_limit_k_max 16
_diffrn_reflns_limit_k_min -17
_diffrn_reflns_limit_l_max 38
_diffrn_reflns_limit_l_min -38
_diffrn_reflns_number 307252
_diffrn_reflns_point_group_measured_fraction_full 0.999
_diffrn_reflns_point_group_measured_fraction_max 0.999
_diffrn_reflns_theta_full 67.684
_diffrn_reflns_theta_max 68.250
_diffrn_reflns_theta_min 2.871
_diffrn_source 'Rotating anode'
_diffrn_source_current 30.0
_diffrn_source_power 1.2
_diffrn_source_target Cu
_diffrn_source_type 'Rigaku 007 HF'
_diffrn_source_voltage 40.0
_exptl_absorpt_coefficient_mu 19.114
_exptl_absorpt_correction_T_max 0.475
_exptl_absorpt_correction_T_min 0.056
_exptl_absorpt_correction_type analytical
_exptl_absorpt_process_details
;
CrysAlisPro 1.171.41.89a (Rigaku Oxford Diffraction, 2020)
Analytical numeric absorption correction using a multifaceted crystal
model based on expressions derived by R.C. Clark & J.S. Reid.
(Clark, R. C. & Reid, J. S. (1995). Acta Cryst. A51, 887-897)
Empirical absorption correction using spherical harmonics,
implemented in SCALE3 ABSPACK scaling algorithm.
;
_exptl_crystal_colour colourless
_exptl_crystal_colour_primary colourless
_exptl_crystal_density_diffrn 1.441
_exptl_crystal_description block
_exptl_crystal_F_000 6650
_exptl_crystal_size_max 0.33
_exptl_crystal_size_mid 0.15
_exptl_crystal_size_min 0.04
_refine_diff_density_max 1.590
_refine_diff_density_min -0.841
_refine_diff_density_rms 0.181
_refine_ls_extinction_method none
_refine_ls_goodness_of_fit_ref 1.049
_refine_ls_hydrogen_treatment constr
_refine_ls_matrix_type full
_refine_ls_number_parameters 1070
_refine_ls_number_reflns 14924
_refine_ls_number_restraints 407
_refine_ls_restrained_S_all 1.044
_refine_ls_R_factor_all 0.0495
_refine_ls_R_factor_gt 0.0481
_refine_ls_shift/su_max 0.040
_refine_ls_shift/su_mean 0.001
_refine_ls_structure_factor_coef Fsqd
_refine_ls_weighting_details 'w=1/[\s^2^(Fo^2^)+(0.1056P)^2^+39.2812P] where P=(Fo^2^+2Fc^2^)/3'
_refine_ls_weighting_scheme calc
_refine_ls_wR_factor_gt 0.1533
_refine_ls_wR_factor_ref 0.1550
_reflns_Friedel_coverage 0.000
_reflns_number_gt 14104
_reflns_number_total 14924
_reflns_threshold_expression 'I > 2\s(I)'
_cod_data_source_file lt5059.cif
_cod_data_source_block PBA-2-Fluorine_CrystallineSponge
_cod_original_cell_volume 16333.77(19)
_cod_database_code 1569421
_shelx_shelxl_version_number 2018/3
_chemical_oxdiff_formula '(Zn3 I6 N12 H24 C36) (C13 H11 O F)2 (C6 H12)3'
_chemical_oxdiff_usercomment 'ZnCl2 cHEX - Fluro biaryl alcohol: Neat/1ul; 50oC;'
_shelx_space_group_comment
;
The symmetry employed for this shelxl refinement is uniquely defined
by the following loop, which should always be used as a source of
symmetry information in preference to the above space-group names.
They are only intended as comments.
;
_shelx_estimated_absorpt_t_max 0.515
_shelx_estimated_absorpt_t_min 0.061
_reflns_odcompleteness_completeness 99.99
_reflns_odcompleteness_iscentric 1
_reflns_odcompleteness_theta 68.13
_olex2_refinement_description
;
1. Fixed Uiso
 At 1.2 times of:
  All C(H) groups
 At 1.5 times of:
  All C(H,H,H) groups, All O(H) groups
2. Restrained distances
 O1C-C5C
 1.38 with sigma of 0.02
 O1D-C5D
 1.38 with sigma of 0.02
 C8B-C13B
 1.54 with sigma of 0.02
 C8C-C13C
 1.54 with sigma of 0.02
 C13D-C8D
 1.54 with sigma of 0.02
 F1B-C2B
 1.37 with sigma of 0.02
 F1D-C2D
 1.37 with sigma of 0.02
 F1C-C2C
 1.35 with sigma of 0.02
 C7D-C13D
 2.5 with sigma of 0.04
 C9D-C13D
 2.5 with sigma of 0.04
 C3A-C7A \\sim C7A-C5A
 with sigma of 0.04
 C12A-C4A \\sim C4A-C8A
 with sigma of 0.04
 C3C-C7C \\sim C7C-C5C
 with sigma of 0.04
 C8C-C4C \\sim C4C-C12C
 with sigma of 0.04
 C3D-C7D \\sim C7D-C5D
 with sigma of 0.04
 C12D-C4D \\sim C4D-C8D
 with sigma of 0.04
3. Restrained planarity
 C7C, C8C, C9C, C13C
 with sigma of 0.01
 C6D, C5D, C4D, O1D
 with sigma of 0.01
 C4C, C5C, C6C, O1C
 with sigma of 0.01
 C1B, C2B, C3B, F1B
 with sigma of 0.05
 C3D, C2D, C1D, F1D
 with sigma of 0.01
4. Uiso/Uaniso restraints and constraints
C13A \\sim O1A \\sim C5A \\sim C4A \\sim C6A \\sim C7A \\sim C3A \\sim C1A
\\sim C12A \\sim C8A \\sim C2A \\sim C11A \\sim C9A \\sim F1A \\sim C10A:
within 1.7A with sigma of 0.04 and sigma for terminal atoms of 0.08 within 1.7A
C4B \\sim C7B \\sim C8B \\sim C12B \\sim C9B \\sim C13B \\sim C11B \\sim C5B
\\sim C3B \\sim C10B \\sim O1B \\sim C6B \\sim C2B \\sim C1B \\sim F1B: within
1.7A with sigma of 0.02 and sigma for terminal atoms of 0.04 within 1.7A
C3C \\sim C7C \\sim C12C \\sim C8C \\sim C4C \\sim C11C \\sim C9C \\sim C13C
\\sim C5C \\sim C10C \\sim O1C \\sim C6C \\sim C2C \\sim C1C \\sim F1C: within
1.7A with sigma of 0.02 and sigma for terminal atoms of 0.04 within 1.7A
C7D \\sim F1D \\sim C2D \\sim C1D \\sim C3D \\sim C6D \\sim C4D \\sim C5D \\sim
O1D \\sim C12D \\sim C8D \\sim C11D \\sim C9D \\sim C13D \\sim C10D: within
1.7A with sigma of 0.04 and sigma for terminal atoms of 0.08 within 1.7A
5. Others
 1*[Sof(I302)+Sof(I301)+Sof(Zn31)]+1*[Sof(Zn41)+Sof(I402)+Sof(I401)]+1*
 [Sof(I501)+Sof(I502)+Sof(Zn51)]=1 with esd of 0.00001
 1*[Sof(I306)+Sof(I305)+Sof(Zn33)]+1*[Sof(I406)+Sof(Zn43)+Sof(I405)]+1*
 [Sof(I505)+Sof(I506)+Sof(Zn53)]=1 with esd of 0.00001
 Sof(I403)=Sof(Zn42)=Sof(I404)=1-FVAR(1)
 Sof(I303)=Sof(I304)=Sof(Zn32)=FVAR(1)
 Sof(I302)=Sof(I301)=Sof(Zn31)=FVAR(2)
 Sof(Zn41)=Sof(I402)=Sof(I401)=FVAR(3)
 Sof(I501)=Sof(I502)=Sof(Zn51)=FVAR(4)
 Sof(I306)=Sof(I305)=Sof(Zn33)=FVAR(5)
 Sof(I406)=Sof(Zn43)=Sof(I405)=FVAR(6)
 Sof(I505)=Sof(I506)=Sof(Zn53)=FVAR(7)
 Fixed Sof: O1A(0.29629) H1A(0.29629) F1A(0.29629) C13A(0.29629) H13A(0.29629)
 H13B(0.29629) H13C(0.29629) C8A(0.29629) C9A(0.29629) H9A(0.29629)
 C10A(0.29629) H10A(0.29629) C11A(0.29629) H11A(0.29629) C12A(0.29629)
 H12A(0.29629) C7A(0.29629) C5A(0.29629) C4A(0.29629) C3A(0.29629) H3A(0.29629)
 C2A(0.29629) C1A(0.29629) H1AA(0.29629) C6A(0.29629) H6A(0.29629) C7B(0.23577)
 C8B(0.23577) C9B(0.23577) H9B(0.23577) C10B(0.23577) H10B(0.23577)
 C11B(0.23577) H11B(0.23577) C12B(0.23577) H12B(0.23577) F1B(0.23577)
 O1B(0.23577) H1B(0.23577) C5B(0.23577) C6B(0.23577) H6B(0.23577) C1B(0.23577)
 H1BA(0.23577) C2B(0.23577) C3B(0.23577) H3B(0.23577) C4B(0.23577) F1D(0.20367)
 C4D(0.20367) C5D(0.20367) C6D(0.20367) H6D(0.20367) C1D(0.20367) H1D(0.20367)
 C2D(0.20367) C3D(0.20367) H3D(0.20367) C7D(0.20367) C12D(0.20367)
 H12D(0.20367) C11D(0.20367) H11D(0.20367) C10D(0.20367) H10D(0.20367)
 C9D(0.20367) H9D(0.20367) C8D(0.20367) C7C(0.2) C12C(0.2) H12C(0.2) C11C(0.2)
 H11C(0.2) C10C(0.2) H10C(0.2) C9C(0.2) H9C(0.2) C8C(0.2) O1C(0.2) H1C(0.2)
 C4C(0.2) C5C(0.2) C6C(0.2) H6C(0.2) C1C(0.2) H1CA(0.2) C2C(0.2) C3C(0.2)
 H3C(0.2) F1C(0.2) C13D(0.20367) H13G(0.20367) H13H(0.20367) H13I(0.20367)
 C13B(0.23577) H13D(0.23577) H13E(0.23577) H13F(0.23577) O1D(0.20367)
 H1DA(0.20367) C13C(0.2) H13J(0.2) H13K(0.2) H13L(0.2)
6.a Aromatic/amide H refined with riding coordinates:
 C332(H332), C333(H333), C317(H317), C322(H322), C331(H331), C335(H335),
 C318(H318), C323(H323), C336(H336), C328(H328), C315(H315), C313(H313),
 C330(H330), C329(H329), C314(H314), C312(H312), C304(H304), C320(H320),
 C305(H305), C319(H319), C302(H302), C301(H301), C311(H311), C310(H310),
 C9A(H9A), C10A(H10A), C11A(H11A), C12A(H12A), C3A(H3A), C1A(H1AA), C6A(H6A),
 C9B(H9B), C10B(H10B), C11B(H11B), C12B(H12B), C6B(H6B), C1B(H1BA), C3B(H3B),
 C6D(H6D), C1D(H1D), C3D(H3D), C12D(H12D), C11D(H11D), C10D(H10D), C9D(H9D),
 C12C(H12C), C11C(H11C), C10C(H10C), C9C(H9C), C6C(H6C), C1C(H1CA), C3C(H3C)
6.b Fitted hexagon refined as free rotating group:
 C8A(C9A,C10A,C11A,C12A,C7A), C5A(C4A,C3A,C2A,C1A,C6A), C7B(C8B,C9B,C10B,C11B,
 C12B), C5B(C6B,C1B,C2B,C3B,C4B), C4D(C5D,C6D,C1D,C2D,C3D), C7D(C12D,C11D,C10D,
 C9D,C8D), C7C(C12C,C11C,C10C,C9C,C8C), C4C(C5C,C6C,C1C,C2C,C3C)
6.c Tetrahedral OH refined with everything fixed:
 O1A(H1A), O1B(H1B), O1C(H1C), O1D(H1DA)
6.d Idealised Me refined with everything fixed:
 C13A(H13A,H13B,H13C), C13D(H13G,H13H,H13I), C13B(H13D,H13E,H13F), C13C(H13J,
 H13K,H13L)
;
_olex2_date_sample_data_collection 2021-09-17
_olex2_date_sample_submission 2021-09-17
_olex2_submission_original_sample_id 'Phenyl Biaryl Alcohol-2-Fluorine'
_olex2_submission_special_instructions 'No special instructions were received'
_oxdiff_exptl_absorpt_empirical_details
;
Empirical correction (ABSPACK) includes:
- Absorption correction using spherical harmonics
- Frame scaling
- Detector area scaling
- B-factor correction
;
_oxdiff_exptl_absorpt_empirical_full_max 2.001
_oxdiff_exptl_absorpt_empirical_full_min 0.503

loop_
_space_group_symop_operation_xyz
'x, y, z'
'-x, y, -z+1/2'
'x+1/2, y+1/2, z'
'-x+1/2, y+1/2, -z+1/2'
'-x, -y, -z'
'x, -y, z-1/2'
'-x+1/2, -y+1/2, -z'
'x+1/2, -y+1/2, z-1/2'

loop_
_atom_site_label
_atom_site_type_symbol
_atom_site_fract_x
_atom_site_fract_y
_atom_site_fract_z
_atom_site_U_iso_or_equiv
_atom_site_adp_type
_atom_site_occupancy
_atom_site_site_symmetry_order
_atom_site_calc_flag
_atom_site_refinement_flags_posn
_atom_site_refinement_flags_adp
_atom_site_refinement_flags_occupancy
_atom_site_disorder_assembly
_atom_site_disorder_group
I303 I 0.39820(4) -0.23802(11) 0.39425(8) 0.0755(4) Uani 0.830(10) 1 d . . P A 1
I304 I 0.36474(4) -0.09247(6) 0.50492(3) 0.0737(4) Uani 0.830(10) 1 d . . P A 1
I302 I 0.73597(6) 0.23333(16) 0.29896(8) 0.0644(4) Uani 0.611(3) 1 d . . P B 4
I301 I 0.63096(3) 0.16003(10) 0.19982(5) 0.0638(3) Uani 0.611(3) 1 d . . P B 4
I306 I 0.52076(5) 0.63341(13) 0.62943(5) 0.0752(3) Uani 0.660(3) 1 d . . P C 6
I305 I 0.61085(4) 0.74296(8) 0.56503(4) 0.0706(3) Uani 0.660(3) 1 d . . P C 6
Zn32 Zn 0.38238(12) -0.0962(3) 0.43135(11) 0.0507(5) Uani 0.830(10) 1 d . . P A 1
Zn31 Zn 0.67396(15) 0.1428(4) 0.27545(19) 0.0501(6) Uani 0.611(3) 1 d . . P B 4
Zn33 Zn 0.57910(13) 0.6172(3) 0.59755(15) 0.0502(6) Uani 0.660(3) 1 d . . P C 6
N308 N 0.72349(10) 0.4505(2) 0.77303(11) 0.0450(7) Uani 1 1 d . . . . .
N310 N 0.73858(10) 0.3125(2) 0.81031(11) 0.0449(7) Uani 1 1 d . . . . .
N312 N 0.83819(10) 0.5322(2) 0.88865(12) 0.0498(8) Uani 1 1 d . . . . .
N304 N 0.52771(10) 0.2322(2) 0.46797(11) 0.0468(7) Uani 1 1 d . . . . .
N309 N 0.68364(10) 0.3232(2) 0.75220(11) 0.0468(7) Uani 1 1 d . . . . .
N302 N 0.57825(11) 0.2836(3) 0.43664(12) 0.0506(8) Uani 1 1 d . . . . .
N311 N 0.68745(12) -0.0052(3) 0.78308(13) 0.0555(9) Uani 1 1 d . . . . .
N303 N 0.54177(11) 0.1553(3) 0.40744(12) 0.0546(9) Uani 1 1 d . . . . .
N306 N 0.57107(12) 0.5135(3) 0.55172(12) 0.0568(9) Uani 1 1 d . . . . .
N305 N 0.42734(10) -0.0075(3) 0.43474(12) 0.0555(9) Uani 1 1 d . . . . .
N307 N 0.62127(14) 0.5535(3) 0.64473(14) 0.0698(13) Uani 1 1 d . . . . .
N301 N 0.64338(14) 0.1653(3) 0.32244(15) 0.0656(11) Uani 1 1 d . . . . .
C324 C 0.69300(12) 0.4092(3) 0.74819(13) 0.0460(9) Uani 1 1 d . . . . .
C325 C 0.70830(12) 0.2782(3) 0.78305(13) 0.0438(8) Uani 1 1 d . . . . .
C316 C 0.56102(12) 0.3687(3) 0.49484(13) 0.0485(9) Uani 1 1 d . . . . .
C334 C 0.77739(11) 0.4456(3) 0.83372(13) 0.0441(8) Uani 1 1 d . . . . .
C308 C 0.55560(12) 0.2903(3) 0.46490(13) 0.0461(9) Uani 1 1 d . . . . .
C307 C 0.52154(12) 0.1679(3) 0.43764(13) 0.0492(9) Uani 1 1 d . . . . .
C327 C 0.70071(12) 0.1793(3) 0.78470(14) 0.0473(9) Uani 1 1 d . . . . .
C326 C 0.74444(11) 0.4004(3) 0.80415(13) 0.0435(8) Uani 1 1 d . . . . .
C321 C 0.66860(13) 0.4608(3) 0.71246(14) 0.0528(10) Uani 1 1 d . . . . .
C332 C 0.81687(13) 0.5738(3) 0.85343(16) 0.0563(11) Uani 1 1 d . . . . .
H332 H 0.823178 0.633847 0.847320 0.068 Uiso 1 1 calc R U . . .
C309 C 0.48879(13) 0.1064(3) 0.43694(15) 0.0514(9) Uani 1 1 d . . . . .
C306 C 0.57065(13) 0.2137(3) 0.40981(15) 0.0535(10) Uani 1 1 d . . . . .
C333 C 0.78645(13) 0.5327(3) 0.82618(15) 0.0544(10) Uani 1 1 d . . . . .
H333 H 0.771652 0.564580 0.802077 0.065 Uiso 1 1 calc R U . . .
C317 C 0.53353(13) 0.3916(3) 0.51717(16) 0.0568(11) Uani 1 1 d . . . . .
H317 H 0.510541 0.357410 0.513380 0.068 Uiso 1 1 calc R U . . .
C322 C 0.67623(14) 0.5491(3) 0.70378(15) 0.0561(11) Uani 1 1 d . . . . .
H322 H 0.697574 0.579493 0.721366 0.067 Uiso 1 1 calc R U . . .
C303 C 0.59605(14) 0.1984(3) 0.37873(16) 0.0576(10) Uani 1 1 d . . . . .
C331 C 0.72631(15) 0.1215(3) 0.81012(17) 0.0587(11) Uani 1 1 d . . . . .
H331 H 0.748995 0.144004 0.828865 0.070 Uiso 1 1 calc R U . . .
C335 C 0.79935(15) 0.4010(3) 0.86931(18) 0.0652(13) Uani 1 1 d . . . . .
H335 H 0.794175 0.340123 0.875219 0.078 Uiso 1 1 calc R U . . .
C318 C 0.53931(14) 0.4642(4) 0.54504(16) 0.0599(11) Uani 1 1 d . . . . .
H318 H 0.519887 0.479405 0.559984 0.072 Uiso 1 1 calc R U . . .
C323 C 0.65249(16) 0.5934(3) 0.66916(16) 0.0608(12) Uani 1 1 d . . . . .
H323 H 0.658488 0.653309 0.662613 0.073 Uiso 1 1 calc R U . . .
C336 C 0.82905(15) 0.4478(3) 0.89599(17) 0.0667(14) Uani 1 1 d . . . . .
H336 H 0.843683 0.418062 0.920882 0.080 Uiso 1 1 calc R U . . .
C328 C 0.66762(16) 0.1428(3) 0.75883(18) 0.0629(12) Uani 1 1 d . . . . .
H328 H 0.649189 0.181135 0.741226 0.075 Uiso 1 1 calc R U . . .
C315 C 0.59345(17) 0.4201(4) 0.5013(2) 0.0710(14) Uani 1 1 d . . . . .
H315 H 0.612856 0.407111 0.485965 0.085 Uiso 1 1 calc R U . . .
C313 C 0.47258(16) 0.0966(4) 0.47197(17) 0.0665(13) Uani 1 1 d . . . . .
H313 H 0.482370 0.129911 0.497759 0.080 Uiso 1 1 calc R U . . .
C330 C 0.71852(16) 0.0290(3) 0.80804(18) 0.0642(12) Uani 1 1 d . . . . .
H330 H 0.736511 -0.010578 0.825458 0.077 Uiso 1 1 calc R U . . .
C329 C 0.66126(17) 0.0511(4) 0.75845(19) 0.0701(13) Uani 1 1 d . . . . .
H329 H 0.638345 0.027105 0.740810 0.084 Uiso 1 1 calc R U . . .
C314 C 0.59796(18) 0.4916(4) 0.5303(2) 0.0761(15) Uani 1 1 d . . . . .
H314 H 0.620957 0.525958 0.535134 0.091 Uiso 1 1 calc R U . . .
C312 C 0.44259(16) 0.0396(4) 0.47006(17) 0.0672(13) Uani 1 1 d . . . . .
H312 H 0.432107 0.033163 0.494988 0.081 Uiso 1 1 calc R U . . .
C304 C 0.63106(18) 0.2383(4) 0.3848(2) 0.0734(15) Uani 1 1 d . . . . .
H304 H 0.639494 0.278634 0.408371 0.088 Uiso 1 1 calc R U . . .
C320 C 0.63642(19) 0.4200(4) 0.6864(2) 0.085(2) Uani 1 1 d . . . . .
H320 H 0.630390 0.359161 0.691172 0.102 Uiso 1 1 calc R U . . .
C305 C 0.65410(18) 0.2197(4) 0.3565(2) 0.0719(14) Uani 1 1 d . . . . .
H305 H 0.678799 0.246807 0.361489 0.086 Uiso 1 1 calc R U . . .
C319 C 0.6137(2) 0.4686(4) 0.6539(2) 0.097(3) Uani 1 1 d . . . . .
H319 H 0.591380 0.440652 0.636964 0.117 Uiso 1 1 calc R U . . .
C302 C 0.5844(2) 0.1442(6) 0.3430(2) 0.097(2) Uani 1 1 d . . . . .
H302 H 0.559810 0.116392 0.337444 0.116 Uiso 1 1 calc R U . . .
C301 C 0.6084(2) 0.1305(6) 0.3156(3) 0.100(3) Uani 1 1 d . . . . .
H301 H 0.599624 0.094395 0.290480 0.120 Uiso 1 1 calc R U . . .
C311 C 0.4414(3) 0.0055(7) 0.4004(2) 0.122(4) Uani 1 1 d . . . . .
H311 H 0.429941 -0.025126 0.374348 0.147 Uiso 1 1 calc R U . . .
C310 C 0.4720(3) 0.0609(7) 0.4004(2) 0.121(4) Uani 1 1 d . . . . .
H310 H 0.481372 0.067599 0.374710 0.145 Uiso 1 1 calc R U . . .
I403 I 0.3966(3) -0.2379(5) 0.4036(5) 0.098(3) Uani 0.170(10) 1 d . . P A 2
Zn42 Zn 0.3789(7) -0.0878(17) 0.4344(7) 0.076(5) Uani 0.170(10) 1 d . . P A 2
I404 I 0.3573(4) -0.0933(7) 0.5040(3) 0.179(7) Uani 0.170(10) 1 d . . P A 2
O1A O 0.6769(4) 0.3084(11) 0.4832(4) 0.081(4) Uani 0.2963 1 d . U P D 1
H1A H 0.679616 0.257283 0.494785 0.122 Uiso 0.2963 1 calc . U P E 1
F1A F 0.7143(5) 0.5814(16) 0.6017(5) 0.132(7) Uani 0.2963 1 d . U P D 1
C13A C 0.7426(8) 0.379(3) 0.4396(12) 0.123(11) Uani 0.2963 1 d . U P D 1
H13A H 0.736734 0.319928 0.425738 0.184 Uiso 0.2963 1 calc . U P F 1
H13B H 0.747274 0.372127 0.471180 0.184 Uiso 0.2963 1 calc . U P G 1
H13C H 0.765516 0.403891 0.431787 0.184 Uiso 0.2963 1 calc . U P H 1
C8A C 0.7111(4) 0.4375(10) 0.4251(5) 0.104(7) Uani 0.2963 1 d DG U P D 1
C9A C 0.7033(5) 0.4540(12) 0.3807(5) 0.104(8) Uani 0.2963 1 d G U P D 1
H9A H 0.719055 0.427933 0.363372 0.124 Uiso 0.2963 1 calc R U P D 1
C10A C 0.6726(6) 0.5086(16) 0.3616(4) 0.115(9) Uani 0.2963 1 d G U P D 1
H10A H 0.667241 0.519904 0.331252 0.138 Uiso 0.2963 1 calc R U P D 1
C11A C 0.6496(6) 0.5468(16) 0.3870(6) 0.160(12) Uani 0.2963 1 d G U P D 1
H11A H 0.628551 0.584101 0.373930 0.192 Uiso 0.2963 1 calc R U P D 1
C12A C 0.6574(5) 0.5303(13) 0.4314(5) 0.118(8) Uani 0.2963 1 d DG U P D 1
H12A H 0.641676 0.556328 0.448729 0.141 Uiso 0.2963 1 calc R U P D 1
C7A C 0.6882(4) 0.4756(10) 0.4505(4) 0.075(5) Uani 0.2963 1 d DG U P D 1
C5A C 0.6888(3) 0.3728(8) 0.5142(4) 0.082(5) Uani 0.2963 1 d DG U P D 1
C4A C 0.6945(3) 0.4592(8) 0.5000(3) 0.071(4) Uani 0.2963 1 d DG U P D 1
C3A C 0.7029(4) 0.5293(8) 0.5297(4) 0.089(6) Uani 0.2963 1 d DG U P D 1
H3A H 0.706803 0.588396 0.519998 0.106 Uiso 0.2963 1 calc R U P D 1
C2A C 0.7057(4) 0.5131(11) 0.5736(4) 0.094(7) Uani 0.2963 1 d G U P D 1
C1A C 0.7001(4) 0.4267(13) 0.5879(3) 0.096(8) Uani 0.2963 1 d G U P D 1
H1AA H 0.702016 0.415572 0.617888 0.115 Uiso 0.2963 1 calc R U P D 1
C6A C 0.6916(4) 0.3565(10) 0.5581(4) 0.090(7) Uani 0.2963 1 d G U P D 1
H6A H 0.687761 0.297453 0.567860 0.108 Uiso 0.2963 1 calc R U P D 1
C7B C 0.6025(6) 0.4952(12) 0.3286(5) 0.086(5) Uani 0.2358 1 d G U P I 2
C8B C 0.6360(5) 0.4541(13) 0.3231(5) 0.101(6) Uani 0.2358 1 d DG U P I 2
C9B C 0.6351(6) 0.3982(12) 0.2876(6) 0.094(6) Uani 0.2358 1 d G U P I 2
H9B H 0.658020 0.370112 0.283826 0.113 Uiso 0.2358 1 calc R U P I 2
C10B C 0.6007(7) 0.3835(12) 0.2576(5) 0.097(6) Uani 0.2358 1 d G U P I 2
H10B H 0.600068 0.345323 0.233347 0.116 Uiso 0.2358 1 calc R U P I 2
C11B C 0.5671(6) 0.4246(15) 0.2631(6) 0.120(8) Uani 0.2358 1 d G U P I 2
H11B H 0.543614 0.414577 0.242636 0.144 Uiso 0.2358 1 calc R U P I 2
C12B C 0.5680(5) 0.4805(15) 0.2986(7) 0.108(7) Uani 0.2358 1 d G U P I 2
H12B H 0.545112 0.508620 0.302403 0.130 Uiso 0.2358 1 calc R U P I 2
F1B F 0.5491(3) 0.5784(11) 0.4501(4) 0.077(4) Uani 0.2358 1 d D U P I 2
O1B O 0.6473(8) 0.6565(16) 0.3445(8) 0.111(7) Uani 0.2358 1 d . U P I 2
H1B H 0.654705 0.610711 0.333130 0.166 Uiso 0.2358 1 calc . U P J 2
C5B C 0.6236(6) 0.6300(14) 0.3725(6) 0.098(6) Uani 0.2358 1 d G U P I 2
C6B C 0.6216(7) 0.6865(13) 0.4070(6) 0.115(7) Uani 0.2358 1 d G U P I 2
H6B H 0.637364 0.738705 0.412282 0.138 Uiso 0.2358 1 calc R U P I 2
C1B C 0.5967(7) 0.6666(12) 0.4336(5) 0.108(7) Uani 0.2358 1 d G U P I 2
H1BA H 0.595333 0.705254 0.457226 0.129 Uiso 0.2358 1 calc R U P I 2
C2B C 0.5737(4) 0.5903(12) 0.4259(4) 0.088(6) Uani 0.2358 1 d DG U P I 2
C3B C 0.5756(5) 0.5338(11) 0.3914(5) 0.082(6) Uani 0.2358 1 d G U P I 2
H3B H 0.559924 0.481563 0.386024 0.098 Uiso 0.2358 1 calc R U P I 2
C4B C 0.6006(6) 0.5536(12) 0.3647(5) 0.083(5) Uani 0.2358 1 d G U P I 2
F1D F 0.3813(8) 0.091(2) 0.6564(11) 0.179(14) Uani 0.2037 1 d D U P K 4
C4D C 0.4755(5) 0.1768(19) 0.6483(6) 0.102(9) Uani 0.2037 1 d DG U P K 4
C5D C 0.4730(5) 0.1593(17) 0.6046(5) 0.133(12) Uani 0.2037 1 d DG U P K 4
C6D C 0.4401(6) 0.120(2) 0.5796(5) 0.136(12) Uani 0.2037 1 d G U P K 4
H6D H 0.438404 0.107706 0.549707 0.163 Uiso 0.2037 1 calc R U P K 4
C1D C 0.4097(6) 0.098(2) 0.5984(8) 0.146(13) Uani 0.2037 1 d G U P K 4
H1D H 0.387185 0.070590 0.581388 0.175 Uiso 0.2037 1 calc R U P K 4
C2D C 0.4122(5) 0.1152(16) 0.6422(7) 0.131(12) Uani 0.2037 1 d DG U P K 4
C3D C 0.4451(6) 0.155(2) 0.6671(5) 0.126(12) Uani 0.2037 1 d DG U P K 4
H3D H 0.446817 0.166742 0.697061 0.151 Uiso 0.2037 1 calc R U P K 4
C7D C 0.5088(6) 0.2274(19) 0.6726(7) 0.122(11) Uani 0.2037 1 d DG U P K 4
C12D C 0.5079(8) 0.320(2) 0.6674(9) 0.151(15) Uani 0.2037 1 d DG U P K 4
H12D H 0.488101 0.347559 0.646088 0.181 Uiso 0.2037 1 calc R U P K 4
C11D C 0.5360(10) 0.373(2) 0.6934(11) 0.177(17) Uani 0.2037 1 d G U P K 4
H11D H 0.535397 0.437000 0.689796 0.212 Uiso 0.2037 1 calc R U P K 4
C10D C 0.5650(8) 0.334(2) 0.7245(8) 0.140(13) Uani 0.2037 1 d G U P K 4
H10D H 0.584209 0.370016 0.742263 0.168 Uiso 0.2037 1 calc R U P K 4
C9D C 0.5659(6) 0.241(3) 0.7297(7) 0.120(12) Uani 0.2037 1 d DG U P K 4
H9D H 0.585725 0.213591 0.751022 0.144 Uiso 0.2037 1 calc R U P K 4
C8D C 0.5378(7) 0.188(2) 0.7038(8) 0.127(11) Uani 0.2037 1 d DG U P K 4
C7C C 0.7374(8) 0.579(2) 0.5765(10) 0.130(8) Uani 0.2 1 d DG U P L 3
C12C C 0.7052(7) 0.541(2) 0.5873(10) 0.109(10) Uani 0.2 1 d DG U P L 3
H12C H 0.683783 0.577477 0.588817 0.131 Uiso 0.2 1 calc R U P L 3
C11C C 0.7044(9) 0.449(2) 0.5960(10) 0.099(9) Uani 0.2 1 d G U P L 3
H11C H 0.682448 0.423249 0.603367 0.119 Uiso 0.2 1 calc R U P L 3
C10C C 0.7358(11) 0.395(2) 0.5938(11) 0.134(10) Uani 0.2 1 d G U P L 3
H10C H 0.735295 0.332885 0.599723 0.161 Uiso 0.2 1 calc R U P L 3
C9C C 0.7680(9) 0.433(2) 0.5830(10) 0.149(10) Uani 0.2 1 d G U P L 3
H9C H 0.789478 0.396747 0.581527 0.179 Uiso 0.2 1 calc R U P L 3
C8C C 0.7688(7) 0.525(2) 0.5744(8) 0.141(9) Uani 0.2 1 d DG U P L 3
O1C O 0.7948(9) 0.711(3) 0.6044(10) 0.182(15) Uani 0.2 1 d D U P L 3
H1C H 0.787915 0.671829 0.620371 0.274 Uiso 0.2 1 calc . U P M 3
C4C C 0.7352(7) 0.6808(18) 0.5561(7) 0.115(7) Uani 0.2 1 d DG U P L 3
C5C C 0.7627(6) 0.744(2) 0.5751(6) 0.111(8) Uani 0.2 1 d DG U P L 3
C6C C 0.7574(8) 0.834(2) 0.5643(9) 0.126(9) Uani 0.2 1 d G U P L 3
H6C H 0.776280 0.877047 0.577310 0.151 Uiso 0.2 1 calc R U P L 3
C1C C 0.7246(9) 0.8619(19) 0.5346(10) 0.131(9) Uani 0.2 1 d G U P L 3
H1CA H 0.720964 0.923824 0.527306 0.158 Uiso 0.2 1 calc R U P L 3
C2C C 0.6970(7) 0.799(2) 0.5157(8) 0.134(9) Uani 0.2 1 d DG U P L 3
C3C C 0.7023(7) 0.709(2) 0.5264(8) 0.131(9) Uani 0.2 1 d DG U P L 3
H3C H 0.683478 0.665741 0.513431 0.157 Uiso 0.2 1 calc R U P L 3
F1C F 0.6668(8) 0.819(3) 0.4823(10) 0.176(12) Uani 0.2 1 d D U P L 3
C13D C 0.5391(11) 0.085(2) 0.7108(11) 0.15(2) Uani 0.2037 1 d D U P K 4
H13G H 0.516819 0.066479 0.721817 0.224 Uiso 0.2037 1 calc . U P N 4
H13H H 0.562776 0.069279 0.731899 0.224 Uiso 0.2037 1 calc . U P O 4
H13I H 0.538684 0.054955 0.683147 0.224 Uiso 0.2037 1 calc . U P P 4
C13B C 0.6718(12) 0.465(3) 0.3592(12) 0.142(14) Uani 0.2358 1 d D U P I 2
H13D H 0.678526 0.528394 0.363077 0.213 Uiso 0.2358 1 calc . U P Q 2
H13E H 0.693110 0.431482 0.351615 0.213 Uiso 0.2358 1 calc . U P R 2
H13F H 0.666879 0.440382 0.386339 0.213 Uiso 0.2358 1 calc . U P S 2
O1D O 0.4991(7) 0.176(2) 0.5813(7) 0.159(16) Uani 0.2037 1 d D U P K 4
H1DA H 0.503929 0.128010 0.569374 0.239 Uiso 0.2037 1 calc . U P T 4
C13C C 0.8058(9) 0.559(4) 0.5629(14) 0.150(16) Uani 0.2 1 d D U P L 3
H13J H 0.799645 0.587875 0.534389 0.225 Uiso 0.2 1 calc . U P U 3
H13K H 0.823092 0.507731 0.562223 0.225 Uiso 0.2 1 calc . U P V 3
H13L H 0.818498 0.602137 0.584901 0.225 Uiso 0.2 1 calc . U P W 3
Zn41 Zn 0.6818(3) 0.1433(7) 0.2829(3) 0.072(2) Uani 0.363(3) 1 d . . P B 5
I402 I 0.74520(13) 0.2210(3) 0.31059(15) 0.0887(15) Uani 0.363(3) 1 d . . P B 5
I401 I 0.63706(14) 0.1759(2) 0.20901(11) 0.1300(18) Uani 0.363(3) 1 d . . P B 5
I501 I 0.6682(5) 0.2068(14) 0.2310(7) 0.088(5) Uiso 0.0268(13) 1 d . . P B 6
I502 I 0.7656(5) 0.2047(12) 0.3436(6) 0.074(4) Uiso 0.0268(13) 1 d . . P B 6
Zn51 Zn 0.7067(10) 0.143(2) 0.3113(12) 0.065(7) Uiso 0.0268(13) 1 d . . P B 6
I406 I 0.53097(14) 0.6535(3) 0.62361(13) 0.1191(16) Uani 0.313(3) 1 d . . P C 7
Zn43 Zn 0.5893(3) 0.6206(7) 0.5920(3) 0.070(3) Uani 0.313(3) 1 d . . P C 7
I405 I 0.62653(13) 0.73169(17) 0.55786(12) 0.1011(13) Uani 0.313(3) 1 d . . P C 7
I505 I 0.6505(8) 0.7178(17) 0.5506(7) 0.096(6) Uiso 0.0271(14) 1 d . . P C 8
I506 I 0.5595(8) 0.705(2) 0.5938(9) 0.123(8) Uiso 0.0271(14) 1 d . . P C 8
Zn53 Zn 0.6145(9) 0.6230(19) 0.5824(8) 0.056(7) Uiso 0.0271(14) 1 d . . P C 8

loop_
_atom_site_aniso_label
_atom_site_aniso_U_11
_atom_site_aniso_U_22
_atom_site_aniso_U_33
_atom_site_aniso_U_23
_atom_site_aniso_U_13
_atom_site_aniso_U_12
I303 0.0792(6) 0.0537(5) 0.0821(8) -0.0069(4) -0.0059(5) 0.0131(3)
I304 0.0742(5) 0.0849(7) 0.0581(5) 0.0173(4) 0.0067(2) -0.0044(3)
I302 0.0731(6) 0.0449(8) 0.0811(7) -0.0159(6) 0.0299(5) -0.0132(5)
I301 0.0894(5) 0.0495(5) 0.0500(5) 0.0038(3) 0.0106(3) 0.0128(3)
I306 0.0902(6) 0.0775(7) 0.0562(4) 0.0050(4) 0.0132(4) 0.0354(5)
I305 0.0857(6) 0.0429(4) 0.0717(4) 0.0016(3) -0.0064(4) -0.0018(4)
Zn32 0.0466(8) 0.0452(11) 0.0530(8) 0.0060(6) -0.0044(7) -0.0018(6)
Zn31 0.0608(9) 0.0374(9) 0.0514(8) -0.0030(6) 0.0112(6) 0.0017(6)
Zn33 0.0593(14) 0.0406(7) 0.0406(7) -0.0034(5) -0.0098(7) 0.0128(8)
N308 0.0508(17) 0.0349(16) 0.0431(16) -0.0014(13) -0.0025(14) 0.0046(13)
N310 0.0493(17) 0.0362(17) 0.0463(17) 0.0030(13) 0.0044(14) 0.0058(13)
N312 0.0454(17) 0.0423(19) 0.0534(19) -0.0014(15) -0.0061(14) 0.0087(14)
N304 0.0460(17) 0.0463(19) 0.0424(17) -0.0079(14) -0.0020(13) -0.0011(14)
N309 0.0523(18) 0.0331(16) 0.0485(17) -0.0001(14) -0.0025(14) 0.0058(14)
N302 0.0542(19) 0.0422(18) 0.0520(19) -0.0066(15) 0.0046(15) -0.0028(15)
N311 0.069(2) 0.0407(19) 0.057(2) 0.0027(16) 0.0159(18) -0.0002(17)
N303 0.060(2) 0.052(2) 0.0510(19) -0.0124(16) 0.0102(16) -0.0078(16)
N306 0.066(2) 0.046(2) 0.0485(19) -0.0052(16) -0.0097(16) 0.0064(17)
N305 0.0503(19) 0.056(2) 0.053(2) -0.0033(16) -0.0041(15) -0.0075(16)
N307 0.087(3) 0.0377(19) 0.061(2) -0.0086(17) -0.032(2) 0.0101(19)
N301 0.085(3) 0.044(2) 0.075(3) -0.0086(19) 0.031(2) -0.0049(19)
C324 0.051(2) 0.0349(19) 0.046(2) -0.0030(16) -0.0024(17) 0.0057(16)
C325 0.047(2) 0.037(2) 0.0440(19) -0.0018(15) 0.0041(16) 0.0035(15)
C316 0.050(2) 0.045(2) 0.042(2) -0.0019(17) -0.0061(16) 0.0006(17)
C334 0.0448(19) 0.041(2) 0.0422(19) -0.0016(16) -0.0001(15) 0.0071(16)
C308 0.047(2) 0.042(2) 0.0441(19) -0.0043(16) -0.0006(16) 0.0009(16)
C307 0.047(2) 0.052(2) 0.044(2) -0.0087(17) 0.0002(16) -0.0006(17)
C327 0.056(2) 0.035(2) 0.050(2) 0.0025(16) 0.0093(17) 0.0023(17)
C326 0.0457(19) 0.038(2) 0.0426(19) -0.0017(15) 0.0019(16) 0.0060(15)
C321 0.064(2) 0.036(2) 0.046(2) -0.0050(17) -0.0119(19) 0.0075(18)
C332 0.057(2) 0.042(2) 0.060(3) 0.0030(19) -0.009(2) 0.0002(18)
C309 0.050(2) 0.050(2) 0.050(2) -0.0095(18) 0.0024(18) -0.0038(18)
C306 0.055(2) 0.053(2) 0.051(2) -0.0082(19) 0.0091(18) -0.0029(19)
C333 0.058(2) 0.042(2) 0.051(2) 0.0052(18) -0.0113(18) 0.0040(18)
C317 0.047(2) 0.055(3) 0.062(3) -0.018(2) -0.0036(19) 0.0042(19)
C322 0.064(3) 0.042(2) 0.051(2) -0.0004(18) -0.0114(19) 0.0005(19)
C303 0.065(3) 0.050(2) 0.059(3) -0.008(2) 0.016(2) -0.002(2)
C331 0.063(3) 0.042(2) 0.065(3) 0.005(2) 0.001(2) 0.004(2)
C335 0.070(3) 0.040(2) 0.068(3) 0.008(2) -0.021(2) 0.002(2)
C318 0.058(2) 0.059(3) 0.055(2) -0.014(2) -0.0033(19) 0.009(2)
C323 0.081(3) 0.035(2) 0.053(2) -0.0002(18) -0.012(2) 0.003(2)
C336 0.070(3) 0.044(2) 0.066(3) 0.009(2) -0.025(2) 0.002(2)
C328 0.071(3) 0.039(2) 0.069(3) 0.004(2) -0.006(2) -0.004(2)
C315 0.076(3) 0.060(3) 0.078(3) -0.022(3) 0.020(3) -0.019(3)
C313 0.071(3) 0.069(3) 0.057(3) -0.020(2) 0.009(2) -0.020(2)
C330 0.073(3) 0.048(3) 0.069(3) 0.013(2) 0.010(2) 0.012(2)
C329 0.079(3) 0.045(3) 0.078(3) 0.003(2) -0.002(3) -0.005(2)
C314 0.077(3) 0.061(3) 0.084(4) -0.018(3) 0.005(3) -0.022(3)
C312 0.067(3) 0.073(3) 0.060(3) -0.018(2) 0.012(2) -0.018(2)
C304 0.080(3) 0.071(3) 0.076(3) -0.023(3) 0.033(3) -0.020(3)
C320 0.096(4) 0.039(2) 0.088(4) 0.004(2) -0.047(3) -0.006(2)
C305 0.077(3) 0.068(3) 0.077(3) -0.015(3) 0.031(3) -0.013(3)
C319 0.113(5) 0.046(3) 0.092(4) 0.006(3) -0.062(4) -0.007(3)
C302 0.094(4) 0.117(6) 0.088(4) -0.051(4) 0.040(4) -0.041(4)
C301 0.103(5) 0.110(6) 0.098(5) -0.056(4) 0.046(4) -0.042(4)
C311 0.135(6) 0.171(9) 0.068(4) -0.059(5) 0.040(4) -0.102(7)
C310 0.139(6) 0.167(8) 0.067(4) -0.058(5) 0.045(4) -0.103(6)
I403 0.143(5) 0.034(2) 0.082(4) 0.0097(18) -0.047(3) 0.004(2)
Zn42 0.061(7) 0.045(5) 0.099(10) 0.011(6) -0.032(6) -0.009(5)
I404 0.099(4) 0.273(14) 0.151(7) 0.128(9) 0.000(3) -0.033(4)
O1A 0.084(8) 0.083(9) 0.071(8) -0.005(7) 0.002(6) -0.025(7)
F1A 0.108(11) 0.20(2) 0.086(9) -0.066(11) 0.012(8) -0.047(12)
C13A 0.076(14) 0.15(3) 0.16(3) -0.04(2) 0.049(17) -0.028(16)
C8A 0.091(13) 0.098(15) 0.128(16) -0.025(13) 0.034(13) -0.061(12)
C9A 0.108(15) 0.116(17) 0.104(15) -0.007(13) 0.060(13) -0.068(13)
C10A 0.144(19) 0.11(2) 0.114(17) 0.043(16) 0.086(15) 0.008(16)
C11A 0.18(2) 0.16(2) 0.14(2) 0.05(2) 0.03(2) 0.03(2)
C12A 0.140(18) 0.129(19) 0.091(14) 0.052(14) 0.040(14) 0.017(16)
C7A 0.077(10) 0.077(11) 0.081(10) -0.020(9) 0.039(9) -0.033(9)
C5A 0.048(8) 0.109(15) 0.083(12) -0.001(11) 0.002(8) -0.019(9)
C4A 0.051(8) 0.089(12) 0.074(10) -0.011(9) 0.016(7) -0.026(8)
C3A 0.065(10) 0.126(17) 0.073(11) -0.017(11) 0.012(9) -0.036(11)
C2A 0.047(9) 0.15(2) 0.077(13) -0.034(13) 0.000(9) -0.027(11)
C1A 0.047(9) 0.16(2) 0.069(13) 0.027(14) -0.022(9) -0.008(12)
C6A 0.050(8) 0.128(17) 0.076(11) 0.037(11) -0.018(8) -0.023(10)
C7B 0.131(13) 0.072(11) 0.065(9) -0.008(9) 0.041(9) 0.002(10)
C8B 0.164(16) 0.073(12) 0.075(11) 0.032(10) 0.042(11) -0.002(12)
C9B 0.170(17) 0.063(11) 0.072(10) 0.032(9) 0.073(11) 0.020(12)
C10B 0.184(18) 0.051(10) 0.068(11) -0.011(9) 0.057(12) 0.005(12)
C11B 0.177(18) 0.091(14) 0.089(13) -0.035(12) 0.025(14) 0.004(14)
C12B 0.150(17) 0.092(13) 0.084(12) -0.037(11) 0.030(12) 0.007(13)
F1B 0.055(6) 0.097(10) 0.079(8) -0.016(7) 0.017(6) -0.008(6)
O1B 0.154(18) 0.091(14) 0.114(14) -0.018(11) 0.085(14) -0.045(13)
C5B 0.132(14) 0.094(13) 0.078(11) -0.006(10) 0.048(11) -0.042(12)
C6B 0.148(16) 0.121(15) 0.083(12) -0.004(12) 0.040(12) -0.051(14)
C1B 0.148(16) 0.126(15) 0.055(10) -0.009(11) 0.034(11) -0.050(13)
C2B 0.125(14) 0.098(13) 0.044(8) -0.001(9) 0.023(10) -0.023(11)
C3B 0.112(13) 0.079(12) 0.051(9) 0.000(9) 0.013(10) -0.003(11)
C4B 0.115(12) 0.080(11) 0.059(9) 0.004(9) 0.029(9) -0.016(10)
F1D 0.20(3) 0.20(3) 0.15(2) -0.07(2) 0.07(2) -0.07(3)
C4D 0.081(15) 0.16(2) 0.071(15) -0.024(16) 0.033(13) 0.006(17)
C5D 0.093(18) 0.22(3) 0.077(17) -0.06(2) 0.010(15) -0.01(2)
C6D 0.080(17) 0.27(3) 0.054(14) -0.074(19) 0.011(13) -0.04(2)
C1D 0.10(2) 0.24(3) 0.10(2) -0.10(2) 0.011(17) -0.01(2)
C2D 0.10(2) 0.18(3) 0.12(2) -0.06(2) 0.038(18) 0.00(2)
C3D 0.11(2) 0.16(3) 0.11(2) -0.04(2) 0.034(18) 0.01(2)
C7D 0.111(19) 0.19(3) 0.073(16) -0.009(19) 0.040(15) 0.01(2)
C12D 0.13(3) 0.21(3) 0.10(2) -0.03(3) 0.00(2) -0.01(3)
C11D 0.15(3) 0.22(4) 0.13(3) -0.04(3) -0.04(2) 0.00(3)
C10D 0.11(2) 0.25(4) 0.062(16) 0.02(2) 0.002(16) 0.00(3)
C9D 0.093(19) 0.22(3) 0.055(14) 0.045(19) 0.031(13) 0.03(2)
C8D 0.11(2) 0.21(3) 0.071(16) 0.03(2) 0.039(15) 0.04(2)
C7C 0.119(15) 0.156(18) 0.107(14) -0.018(15) 0.007(14) 0.008(15)
C12C 0.093(17) 0.14(2) 0.078(16) -0.032(17) -0.008(15) -0.006(17)
C11C 0.093(18) 0.13(2) 0.068(14) -0.032(16) 0.008(14) -0.004(17)
C10C 0.14(2) 0.15(2) 0.107(17) -0.015(18) 0.016(17) 0.004(18)
C9C 0.16(2) 0.16(2) 0.125(18) -0.016(19) 0.029(17) 0.02(2)
C8C 0.146(17) 0.17(2) 0.113(16) -0.011(18) 0.041(15) 0.018(18)
O1C 0.18(3) 0.20(3) 0.16(3) 0.01(3) 0.03(2) -0.07(3)
C4C 0.114(14) 0.162(18) 0.084(13) -0.006(14) 0.055(12) -0.003(14)
C5C 0.115(16) 0.158(19) 0.079(14) 0.001(14) 0.063(12) -0.015(16)
C6C 0.121(17) 0.17(2) 0.102(16) 0.009(16) 0.066(14) -0.022(18)
C1C 0.135(18) 0.17(2) 0.110(17) 0.013(17) 0.069(15) -0.016(18)
C2C 0.139(18) 0.17(2) 0.112(17) 0.005(17) 0.057(15) -0.015(18)
C3C 0.127(17) 0.17(2) 0.111(16) 0.003(17) 0.057(14) -0.008(18)
F1C 0.18(3) 0.19(3) 0.18(3) -0.01(2) 0.09(2) -0.04(2)
C13D 0.09(2) 0.29(6) 0.060(18) -0.05(3) 0.002(17) 0.03(3)
C13B 0.25(4) 0.067(18) 0.12(2) 0.044(18) 0.06(2) -0.05(2)
O1D 0.15(2) 0.29(4) 0.052(12) -0.051(19) 0.035(14) -0.09(3)
C13C 0.069(18) 0.18(3) 0.19(3) -0.07(3) 0.02(2) 0.03(2)
Zn41 0.111(6) 0.0323(16) 0.091(6) -0.001(3) 0.060(5) 0.004(3)
I402 0.116(3) 0.0404(9) 0.135(4) -0.0124(16) 0.081(3) -0.0090(14)
I401 0.265(5) 0.0593(13) 0.0735(17) 0.0154(12) 0.053(2) 0.0424(18)
I406 0.136(3) 0.097(2) 0.090(2) -0.0439(17) -0.0458(17) 0.065(2)
Zn43 0.091(7) 0.0380(18) 0.058(4) -0.014(2) -0.030(3) 0.014(3)
I405 0.129(3) 0.0408(9) 0.1095(18) -0.0027(9) -0.0248(18) -0.0115(14)

loop_
_atom_type_symbol
_atom_type_description
_atom_type_scat_dispersion_real
_atom_type_scat_dispersion_imag
_atom_type_scat_source
C C 0.0181 0.0091 'International Tables Vol C Tables 4.2.6.8 and 6.1.1.4'
H H 0.0000 0.0000 'International Tables Vol C Tables 4.2.6.8 and 6.1.1.4'
F F 0.0727 0.0534 'International Tables Vol C Tables 4.2.6.8 and 6.1.1.4'
I I -0.3257 6.8362 'International Tables Vol C Tables 4.2.6.8 and 6.1.1.4'
N N 0.0311 0.0180 'International Tables Vol C Tables 4.2.6.8 and 6.1.1.4'
O O 0.0492 0.0322 'International Tables Vol C Tables 4.2.6.8 and 6.1.1.4'
Zn Zn -1.5491 0.6778 'International Tables Vol C Tables 4.2.6.8 and 6.1.1.4'

loop_
_exptl_crystal_face_index_h
_exptl_crystal_face_index_k
_exptl_crystal_face_index_l
_exptl_crystal_face_perp_dist
1 0 0 0.0856
1 0 -1 0.0632
-1 0 1 0.0535
0 1 0 0.1706
0 -1 0 0.1631
0 0 -1 0.0172
0 0 1 0.0269
-1 0 0 0.0627
-2 -1 0 0.1331

loop_
_geom_angle_atom_site_label_1
_geom_angle_atom_site_label_2
_geom_angle_atom_site_label_3
_geom_angle
_geom_angle_site_symmetry_1
_geom_angle_site_symmetry_3
_geom_angle_publ_flag
I303 Zn32 I304 124.57(17) . . ?
N312 Zn32 I303 107.3(2) 8_455 . ?
N312 Zn32 I304 106.1(2) 8_455 . ?
N305 Zn32 I303 107.7(2) . . ?
N305 Zn32 I304 106.8(2) . . ?
N305 Zn32 N312 102.2(2) . 8_455 ?
I301 Zn31 I302 121.4(3) . . ?
N311 Zn31 I302 108.5(2) 6 . ?
N311 Zn31 I301 106.2(3) 6 . ?
N301 Zn31 I302 105.7(3) . . ?
N301 Zn31 I301 110.8(3) . . ?
N301 Zn31 N311 102.7(3) . 6 ?
I305 Zn33 I306 125.4(2) . . ?
N306 Zn33 I306 110.5(2) . . ?
N306 Zn33 I305 105.6(2) . . ?
N306 Zn33 N307 97.2(2) . . ?
N307 Zn33 I306 106.6(2) . . ?
N307 Zn33 I305 107.9(2) . . ?
C326 N308 C324 115.2(4) . . ?
C325 N310 C326 114.3(3) . . ?
C332 N312 Zn32 122.3(3) . 8_556 ?
C332 N312 Zn42 126.5(8) . 8_556 ?
C336 N312 Zn32 120.2(3) . 8_556 ?
C336 N312 C332 117.5(4) . . ?
C336 N312 Zn42 115.7(8) . 8_556 ?
C307 N304 C308 114.5(4) . . ?
C324 N309 C325 114.3(3) . . ?
C306 N302 C308 114.6(4) . . ?
Zn31 N311 Zn51 37.9(9) 6_556 6_556 ?
C330 N311 Zn31 126.0(4) . 6_556 ?
C330 N311 C329 119.0(4) . . ?
C330 N311 Zn41 117.2(4) . 6_556 ?
C330 N311 Zn51 88.4(9) . 6_556 ?
C329 N311 Zn31 115.0(4) . 6_556 ?
C329 N311 Zn41 123.8(4) . 6_556 ?
C329 N311 Zn51 152.2(10) . 6_556 ?
Zn41 N311 Zn51 29.2(10) 6_556 6_556 ?
C307 N303 C306 113.9(4) . . ?
C318 N306 Zn33 119.8(4) . . ?
C318 N306 C314 118.2(4) . . ?
C318 N306 Zn43 132.0(4) . . ?
C318 N306 Zn53 157.9(8) . . ?
C314 N306 Zn33 121.9(4) . . ?
C314 N306 Zn43 109.8(4) . . ?
C314 N306 Zn53 83.8(8) . . ?
C312 N305 Zn32 123.3(4) . . ?
C312 N305 Zn42 119.1(7) . . ?
C311 N305 Zn32 119.5(4) . . ?
C311 N305 C312 117.2(5) . . ?
C311 N305 Zn42 123.4(7) . . ?
C323 N307 Zn33 125.6(4) . . ?
C323 N307 Zn43 119.3(4) . . ?
C323 N307 Zn53 102.6(9) . . ?
C319 N307 Zn33 115.7(4) . . ?
C319 N307 C323 118.3(4) . . ?
C319 N307 Zn43 122.2(4) . . ?
C319 N307 Zn53 130.9(8) . . ?
C305 N301 Zn31 125.4(4) . . ?
C305 N301 Zn41 118.2(4) . . ?
C305 N301 Zn51 95.5(9) . . ?
C301 N301 Zn31 116.9(4) . . ?
C301 N301 C305 117.3(5) . . ?
C301 N301 Zn41 124.5(5) . . ?
C301 N301 Zn51 144.1(9) . . ?
N308 C324 C321 118.2(4) . . ?
N309 C324 N308 124.9(4) . . ?
N309 C324 C321 116.9(4) . . ?
N310 C325 N309 126.1(4) . . ?
N310 C325 C327 118.9(4) . . ?
N309 C325 C327 115.0(4) . . ?
C317 C316 C308 121.0(4) . . ?
C315 C316 C308 121.2(4) . . ?
C315 C316 C317 117.8(4) . . ?
C333 C334 C326 120.2(4) . . ?
C333 C334 C335 118.7(4) . . ?
C335 C334 C326 121.1(4) . . ?
N304 C308 C316 116.9(4) . . ?
N302 C308 N304 124.9(4) . . ?
N302 C308 C316 118.2(4) . . ?
N304 C307 C309 117.0(4) . . ?
N303 C307 N304 125.8(4) . . ?
N303 C307 C309 117.2(4) . . ?
C331 C327 C325 122.1(4) . . ?
C331 C327 C328 117.8(4) . . ?
C328 C327 C325 120.0(4) . . ?
N308 C326 N310 125.1(4) . . ?
N308 C326 C334 116.6(4) . . ?
N310 C326 C334 118.4(3) . . ?
C322 C321 C324 122.5(4) . . ?
C322 C321 C320 118.0(4) . . ?
C320 C321 C324 119.6(4) . . ?
N312 C332 H332 118.8 . . ?
N312 C332 C333 122.3(4) . . ?
C333 C332 H332 118.8 . . ?
C313 C309 C307 122.1(4) . . ?
C310 C309 C307 121.2(5) . . ?
C310 C309 C313 116.7(5) . . ?
N302 C306 N303 125.9(4) . . ?
N302 C306 C303 118.0(4) . . ?
N303 C306 C303 116.0(4) . . ?
C334 C333 C332 119.9(4) . . ?
C334 C333 H333 120.0 . . ?
C332 C333 H333 120.0 . . ?
C316 C317 H317 120.0 . . ?
C316 C317 C318 120.0(5) . . ?
C318 C317 H317 120.0 . . ?
C321 C322 H322 120.2 . . ?
C321 C322 C323 119.6(4) . . ?
C323 C322 H322 120.2 . . ?
C304 C303 C306 121.0(4) . . ?
C304 C303 C302 118.2(5) . . ?
C302 C303 C306 120.8(5) . . ?
C327 C331 H331 120.4 . . ?
C327 C331 C330 119.1(5) . . ?
C330 C331 H331 120.4 . . ?
C334 C335 H335 121.0 . . ?
C334 C335 C336 118.0(4) . . ?
C336 C335 H335 121.0 . . ?
N306 C318 C317 122.2(5) . . ?
N306 C318 H318 118.9 . . ?
C317 C318 H318 118.9 . . ?
N307 C323 C322 121.6(4) . . ?
N307 C323 H323 119.2 . . ?
C322 C323 H323 119.2 . . ?
N312 C336 C335 123.6(4) . . ?
N312 C336 H336 118.2 . . ?
C335 C336 H336 118.2 . . ?
C327 C328 H328 119.7 . . ?
C329 C328 C327 120.5(5) . . ?
C329 C328 H328 119.7 . . ?
C316 C315 H315 120.2 . . ?
C316 C315 C314 119.6(5) . . ?
C314 C315 H315 120.2 . . ?
C309 C313 H313 119.8 . . ?
C312 C313 C309 120.3(5) . . ?
C312 C313 H313 119.8 . . ?
N311 C330 C331 122.8(5) . . ?
N311 C330 H330 118.6 . . ?
N311 C330 Zn51 61.2(9) . 6_556 ?
C331 C330 H330 118.6 . . ?
C331 C330 Zn51 175.1(9) . 6_556 ?
Zn51 C330 H330 57.5 6_556 . ?
N311 C329 C328 120.8(5) . . ?
N311 C329 H329 119.6 . . ?
C328 C329 H329 119.6 . . ?
N306 C314 C315 122.1(5) . . ?
N306 C314 H314 118.9 . . ?
C315 C314 H314 118.9 . . ?
N305 C312 C313 122.5(5) . . ?
N305 C312 H312 118.7 . . ?
C313 C312 H312 118.7 . . ?
C303 C304 H304 120.4 . . ?
C303 C304 C305 119.2(5) . . ?
C305 C304 H304 120.4 . . ?
C321 C320 H320 120.4 . . ?
C319 C320 C321 119.2(5) . . ?
C319 C320 H320 120.4 . . ?
N301 C305 C304 122.9(5) . . ?
N301 C305 H305 118.5 . . ?
C304 C305 H305 118.5 . . ?
N307 C319 C320 123.3(5) . . ?
N307 C319 H319 118.4 . . ?
C320 C319 H319 118.4 . . ?
C303 C302 H302 120.3 . . ?
C301 C302 C303 119.5(6) . . ?
C301 C302 H302 120.3 . . ?
N301 C301 C302 122.8(6) . . ?
N301 C301 H301 118.6 . . ?
C302 C301 H301 118.6 . . ?
N305 C311 H311 118.4 . . ?
N305 C311 C310 123.1(5) . . ?
C310 C311 H311 118.4 . . ?
C309 C310 C311 120.0(6) . . ?
C309 C310 H310 120.0 . . ?
C311 C310 H310 120.0 . . ?
N312 Zn42 N305 103.6(10) 8_455 . ?
N312 Zn42 I403 106.7(9) 8_455 . ?
N312 Zn42 I404 109.6(10) 8_455 . ?
N305 Zn42 I403 102.9(9) . . ?
N305 Zn42 I404 115.7(10) . . ?
I404 Zn42 I403 117.2(10) . . ?
C5A O1A H1A 109.5 . . ?
H13A C13A H13B 109.5 . . ?
H13A C13A H13C 109.5 . . ?
H13B C13A H13C 109.5 . . ?
C8A C13A H13A 109.5 . . ?
C8A C13A H13B 109.5 . . ?
C8A C13A H13C 109.5 . . ?
C9A C8A C13A 113.5(17) . . ?
C9A C8A C7A 120.0 . . ?
C7A C8A C13A 126.5(17) . . ?
C8A C9A H9A 120.0 . . ?
C8A C9A C10A 120.0 . . ?
C10A C9A H9A 120.0 . . ?
C9A C10A H10A 120.0 . . ?
C11A C10A C9A 120.0 . . ?
C11A C10A H10A 120.0 . . ?
C10A C11A H11A 120.0 . . ?
C12A C11A C10A 120.0 . . ?
C12A C11A H11A 120.0 . . ?
C11A C12A H12A 120.0 . . ?
C11A C12A C7A 120.0 . . ?
C7A C12A H12A 120.0 . . ?
C8A C7A C4A 123.2(9) . . ?
C12A C7A C8A 120.0 . . ?
C12A C7A C4A 116.8(9) . . ?
O1A C5A C4A 117.3(10) . . ?
O1A C5A C6A 122.4(10) . . ?
C4A C5A C6A 120.0 . . ?
C5A C4A C7A 118.3(8) . . ?
C5A C4A C3A 120.0 . . ?
C3A C4A C7A 121.6(8) . . ?
C4A C3A H3A 120.0 . . ?
C2A C3A C4A 120.0 . . ?
C2A C3A H3A 120.0 . . ?
F1A C2A C3A 119.0(15) . . ?
F1A C2A C1A 121.0(15) . . ?
C1A C2A C3A 120.0 . . ?
C2A C1A H1AA 120.0 . . ?
C2A C1A C6A 120.0 . . ?
C6A C1A H1AA 120.0 . . ?
C5A C6A H6A 120.0 . . ?
C1A C6A C5A 120.0 . . ?
C1A C6A H6A 120.0 . . ?
C8B C7B C12B 120.0 . . ?
C8B C7B C4B 123.8(16) . . ?
C12B C7B C4B 116.2(16) . . ?
C7B C8B C13B 118(3) . . ?
C9B C8B C7B 120.0 . . ?
C9B C8B C13B 122(3) . . ?
C8B C9B H9B 120.0 . . ?
C8B C9B C10B 120.0 . . ?
C10B C9B H9B 120.0 . . ?
C9B C10B H10B 120.0 . . ?
C11B C10B C9B 120.0 . . ?
C11B C10B H10B 120.0 . . ?
C10B C11B H11B 120.0 . . ?
C10B C11B C12B 120.0 . . ?
C12B C11B H11B 120.0 . . ?
C7B C12B H12B 120.0 . . ?
C11B C12B C7B 120.0 . . ?
C11B C12B H12B 120.0 . . ?
C5B O1B H1B 109.5 . . ?
C6B C5B O1B 117.7(15) . . ?
C6B C5B C4B 120.0 . . ?
C4B C5B O1B 122.1(15) . . ?
C5B C6B H6B 120.0 . . ?
C5B C6B C1B 120.0 . . ?
C1B C6B H6B 120.0 . . ?
C6B C1B H1BA 120.0 . . ?
C6B C1B C2B 120.0 . . ?
C2B C1B H1BA 120.0 . . ?
F1B C2B C1B 117.1(13) . . ?
F1B C2B C3B 122.7(13) . . ?
C3B C2B C1B 120.0 . . ?
C2B C3B H3B 120.0 . . ?
C4B C3B C2B 120.0 . . ?
C4B C3B H3B 120.0 . . ?
C5B C4B C7B 120.0(14) . . ?
C3B C4B C7B 120.0(14) . . ?
C3B C4B C5B 120.0 . . ?
C5D C4D C3D 120.0 . . ?
C5D C4D C7D 118.6(12) . . ?
C3D C4D C7D 121.1(12) . . ?
C6D C5D C4D 120.0 . . ?
O1D C5D C4D 128.2(16) . . ?
O1D C5D C6D 111.8(16) . . ?
C5D C6D H6D 120.0 . . ?
C5D C6D C1D 120.0 . . ?
C1D C6D H6D 120.0 . . ?
C6D C1D H1D 120.0 . . ?
C2D C1D C6D 120.0 . . ?
C2D C1D H1D 120.0 . . ?
F1D C2D C1D 114(2) . . ?
F1D C2D C3D 126(2) . . ?
C1D C2D C3D 120.0 . . ?
C4D C3D H3D 120.0 . . ?
C2D C3D C4D 120.0 . . ?
C2D C3D H3D 120.0 . . ?
C12D C7D C4D 116.9(14) . . ?
C12D C7D C8D 120.0 . . ?
C8D C7D C4D 122.6(13) . . ?
C7D C12D H12D 120.0 . . ?
C11D C12D C7D 120.0 . . ?
C11D C12D H12D 120.0 . . ?
C12D C11D H11D 120.0 . . ?
C10D C11D C12D 120.0 . . ?
C10D C11D H11D 120.0 . . ?
C11D C10D H10D 120.0 . . ?
C11D C10D C9D 120.0 . . ?
C9D C10D H10D 120.0 . . ?
C10D C9D H9D 120.0 . . ?
C8D C9D C10D 120.0 . . ?
C8D C9D H9D 120.0 . . ?
C7D C8D C13D 121.2(16) . . ?
C9D C8D C7D 120.0 . . ?
C9D C8D C13D 118.8(16) . . ?
C12C C7C C8C 120.0 . . ?
C12C C7C C4C 120.1(13) . . ?
C8C C7C C4C 118.6(14) . . ?
C7C C12C H12C 120.0 . . ?
C11C C12C C7C 120.0 . . ?
C11C C12C H12C 120.0 . . ?
C12C C11C H11C 120.0 . . ?
C10C C11C C12C 120.0 . . ?
C10C C11C H11C 120.0 . . ?
C11C C10C H10C 120.0 . . ?
C11C C10C C9C 120.0 . . ?
C9C C10C H10C 120.0 . . ?
C10C C9C H9C 120.0 . . ?
C10C C9C C8C 120.0 . . ?
C8C C9C H9C 120.0 . . ?
C7C C8C C13C 125(3) . . ?
C9C C8C C7C 120.0 . . ?
C9C C8C C13C 115(3) . . ?
C5C O1C H1C 109.5 . . ?
C5C C4C C7C 118.9(13) . . ?
C5C C4C C3C 120.0 . . ?
C3C C4C C7C 119.9(13) . . ?
O1C C5C C4C 117(3) . . ?
O1C C5C C6C 123(3) . . ?
C4C C5C C6C 120.0 . . ?
C5C C6C H6C 120.0 . . ?
C1C C6C C5C 120.0 . . ?
C1C C6C H6C 120.0 . . ?
C6C C1C H1CA 120.0 . . ?
C6C C1C C2C 120.0 . . ?
C2C C1C H1CA 120.0 . . ?
C3C C2C C1C 120.0 . . ?
F1C C2C C1C 124(3) . . ?
F1C C2C C3C 116(3) . . ?
C4C C3C H3C 120.0 . . ?
C2C C3C C4C 120.0 . . ?
C2C C3C H3C 120.0 . . ?
C8D C13D H13G 109.5 . . ?
C8D C13D H13H 109.5 . . ?
C8D C13D H13I 109.5 . . ?
H13G C13D H13H 109.5 . . ?
H13G C13D H13I 109.5 . . ?
H13H C13D H13I 109.5 . . ?
C8B C13B H13D 109.5 . . ?
C8B C13B H13E 109.5 . . ?
C8B C13B H13F 109.5 . . ?
H13D C13B H13E 109.5 . . ?
H13D C13B H13F 109.5 . . ?
H13E C13B H13F 109.5 . . ?
C5D O1D H1DA 109.5 . . ?
C8C C13C H13J 109.5 . . ?
C8C C13C H13K 109.5 . . ?
C8C C13C H13L 109.5 . . ?
H13J C13C H13K 109.5 . . ?
H13J C13C H13L 109.5 . . ?
H13K C13C H13L 109.5 . . ?
N311 Zn41 N301 103.5(5) 6 . ?
N311 Zn41 I402 112.1(4) 6 . ?
N311 Zn41 I401 103.4(4) 6 . ?
N301 Zn41 I402 112.5(4) . . ?
N301 Zn41 I401 99.1(4) . . ?
I402 Zn41 I401 123.9(4) . . ?
N311 Zn51 N301 88.4(11) 6 . ?
N311 Zn51 C330 30.3(4) 6 6 ?
N311 Zn51 I501 84.6(12) 6 . ?
N311 Zn51 I502 134.0(15) 6 . ?
N301 Zn51 C330 108.2(11) . 6 ?
N301 Zn51 I501 78.3(11) . . ?
C330 Zn51 I501 110.7(13) 6 . ?
I502 Zn51 N301 132.6(15) . . ?
I502 Zn51 I501 118.9(13) . . ?
N306 Zn43 N307 99.6(5) . . ?
N306 Zn43 I406 102.6(4) . . ?
N306 Zn43 I405 111.7(4) . . ?
N307 Zn43 I406 97.4(4) . . ?
N307 Zn43 I405 114.7(4) . . ?
I405 Zn43 I406 126.8(4) . . ?
N306 Zn53 I506 85.7(13) . . ?
N307 Zn53 N306 88.4(10) . . ?
N307 Zn53 I505 136.7(16) . . ?
N307 Zn53 I506 91.9(13) . . ?
I505 Zn53 N306 129.9(13) . . ?
I505 Zn53 I506 108.3(15) . . ?

loop_
_geom_bond_atom_site_label_1
_geom_bond_atom_site_label_2
_geom_bond_distance
_geom_bond_site_symmetry_2
_geom_bond_publ_flag
I303 Zn32 2.536(5) . ?
I304 Zn32 2.542(3) . ?
I302 Zn31 2.554(6) . ?
I301 Zn31 2.546(5) . ?
I306 Zn33 2.521(4) . ?
I305 Zn33 2.522(5) . ?
Zn32 N312 2.063(5) 8_455 ?
Zn32 N305 2.061(6) . ?
Zn31 N311 2.102(8) 6 ?
Zn31 N301 2.059(8) . ?
Zn33 N306 2.089(6) . ?
Zn33 N307 2.092(6) . ?
N308 C324 1.339(5) . ?
N308 C326 1.323(5) . ?
N310 C325 1.323(5) . ?
N310 C326 1.344(6) . ?
N312 C332 1.349(6) . ?
N312 C336 1.329(7) . ?
N312 Zn42 1.99(2) 8_556 ?
N304 C308 1.338(6) . ?
N304 C307 1.336(5) . ?
N309 C324 1.334(6) . ?
N309 C325 1.337(5) . ?
N302 C308 1.337(6) . ?
N302 C306 1.330(6) . ?
N311 C330 1.310(7) . ?
N311 C329 1.361(7) . ?
N311 Zn41 2.062(11) 6_556 ?
N311 Zn51 2.27(3) 6_556 ?
N303 C307 1.333(6) . ?
N303 C306 1.336(6) . ?
N306 C318 1.327(7) . ?
N306 C314 1.333(8) . ?
N306 Zn43 2.050(10) . ?
N306 Zn53 2.31(3) . ?
N305 C312 1.326(6) . ?
N305 C311 1.308(8) . ?
N305 Zn42 2.10(2) . ?
N307 C323 1.342(6) . ?
N307 C319 1.336(8) . ?
N307 Zn43 2.053(11) . ?
N307 Zn53 2.19(3) . ?
N301 C305 1.332(7) . ?
N301 C301 1.324(8) . ?
N301 Zn41 2.078(12) . ?
N301 Zn51 2.39(3) . ?
C324 C321 1.476(6) . ?
C325 C327 1.497(6) . ?
C316 C308 1.486(6) . ?
C316 C317 1.374(7) . ?
C316 C315 1.364(7) . ?
C334 C326 1.488(6) . ?
C334 C333 1.368(6) . ?
C334 C335 1.386(6) . ?
C307 C309 1.480(6) . ?
C327 C331 1.373(6) . ?
C327 C328 1.387(7) . ?
C321 C322 1.381(7) . ?
C321 C320 1.393(7) . ?
C332 H332 0.9500 . ?
C332 C333 1.369(6) . ?
C309 C313 1.367(7) . ?
C309 C310 1.357(7) . ?
C306 C303 1.496(6) . ?
C333 H333 0.9500 . ?
C317 H317 0.9500 . ?
C317 C318 1.378(7) . ?
C322 H322 0.9500 . ?
C322 C323 1.389(6) . ?
C303 C304 1.358(8) . ?
C303 C302 1.372(8) . ?
C331 H331 0.9500 . ?
C331 C330 1.401(7) . ?
C335 H335 0.9500 . ?
C335 C336 1.385(7) . ?
C318 H318 0.9500 . ?
C323 H323 0.9500 . ?
C336 H336 0.9500 . ?
C328 H328 0.9500 . ?
C328 C329 1.380(7) . ?
C315 H315 0.9500 . ?
C315 C314 1.389(8) . ?
C313 H313 0.9500 . ?
C313 C312 1.356(7) . ?
C330 H330 0.9500 . ?
C330 Zn51 2.59(3) 6_556 ?
C329 H329 0.9500 . ?
C314 H314 0.9500 . ?
C312 H312 0.9500 . ?
C304 H304 0.9500 . ?
C304 C305 1.372(8) . ?
C320 H320 0.9500 . ?
C320 C319 1.362(7) . ?
C305 H305 0.9500 . ?
C319 H319 0.9500 . ?
C302 H302 0.9500 . ?
C302 C301 1.364(9) . ?
C301 H301 0.9500 . ?
C311 H311 0.9500 . ?
C311 C310 1.366(9) . ?
C310 H310 0.9500 . ?
I403 Zn42 2.57(3) . ?
Zn42 I404 2.49(2) . ?
O1A H1A 0.8400 . ?
O1A C5A 1.366(18) . ?
F1A C2A 1.34(2) . ?
C13A H13A 0.9799 . ?
C13A H13B 0.9800 . ?
C13A H13C 0.9801 . ?
C13A C8A 1.41(4) . ?
C8A C9A 1.3900 . ?
C8A C7A 1.3900 . ?
C9A H9A 0.9500 . ?
C9A C10A 1.3900 . ?
C10A H10A 0.9500 . ?
C10A C11A 1.3900 . ?
C11A H11A 0.9500 . ?
C11A C12A 1.3900 . ?
C12A H12A 0.9500 . ?
C12A C7A 1.3900 . ?
C7A C4A 1.549(15) . ?
C5A C4A 1.3900 . ?
C5A C6A 1.3900 . ?
C4A C3A 1.3900 . ?
C3A H3A 0.9500 . ?
C3A C2A 1.3900 . ?
C2A C1A 1.3900 . ?
C1A H1AA 0.9500 . ?
C1A C6A 1.3900 . ?
C6A H6A 0.9500 . ?
C7B C8B 1.3900 . ?
C7B C12B 1.3900 . ?
C7B C4B 1.445(17) . ?
C8B C9B 1.3900 . ?
C8B C13B 1.52(2) . ?
C9B H9B 0.9500 . ?
C9B C10B 1.3900 . ?
C10B H10B 0.9500 . ?
C10B C11B 1.3900 . ?
C11B H11B 0.9500 . ?
C11B C12B 1.3900 . ?
C12B H12B 0.9500 . ?
F1B C2B 1.300(13) . ?
O1B H1B 0.8400 . ?
O1B C5B 1.41(2) . ?
C5B C6B 1.3900 . ?
C5B C4B 1.3900 . ?
C6B H6B 0.9500 . ?
C6B C1B 1.3900 . ?
C1B H1BA 0.9500 . ?
C1B C2B 1.3900 . ?
C2B C3B 1.3900 . ?
C3B H3B 0.9500 . ?
C3B C4B 1.3900 . ?
F1D C2D 1.328(18) . ?
C4D C5D 1.3900 . ?
C4D C3D 1.3900 . ?
C4D C7D 1.47(3) . ?
C5D C6D 1.3900 . ?
C5D O1D 1.331(17) . ?
C6D H6D 0.9500 . ?
C6D C1D 1.3900 . ?
C1D H1D 0.9500 . ?
C1D C2D 1.3900 . ?
C2D C3D 1.3900 . ?
C3D H3D 0.9500 . ?
C7D C12D 1.3900 . ?
C7D C8D 1.3900 . ?
C12D H12D 0.9500 . ?
C12D C11D 1.3900 . ?
C11D H11D 0.9500 . ?
C11D C10D 1.3900 . ?
C10D H10D 0.9500 . ?
C10D C9D 1.3900 . ?
C9D H9D 0.9500 . ?
C9D C8D 1.3900 . ?
C8D C13D 1.536(17) . ?
C7C C12C 1.3900 . ?
C7C C8C 1.3900 . ?
C7C C4C 1.64(4) . ?
C12C H12C 0.9500 . ?
C12C C11C 1.3900 . ?
C11C H11C 0.9500 . ?
C11C C10C 1.3900 . ?
C10C H10C 0.9500 . ?
C10C C9C 1.3900 . ?
C9C H9C 0.9500 . ?
C9C C8C 1.3900 . ?
C8C C13C 1.53(2) . ?
O1C H1C 0.8400 . ?
O1C C5C 1.39(2) . ?
C4C C5C 1.3900 . ?
C4C C3C 1.3900 . ?
C5C C6C 1.3900 . ?
C6C H6C 0.9500 . ?
C6C C1C 1.3900 . ?
C1C H1CA 0.9500 . ?
C1C C2C 1.3900 . ?
C2C C3C 1.3900 . ?
C2C F1C 1.360(19) . ?
C3C H3C 0.9500 . ?
C13D H13G 0.9801 . ?
C13D H13H 0.9800 . ?
C13D H13I 0.9800 . ?
C13B H13D 0.9799 . ?
C13B H13E 0.9802 . ?
C13B H13F 0.9799 . ?
O1D H1DA 0.8396 . ?
C13C H13J 0.9799 . ?
C13C H13K 0.9800 . ?
C13C H13L 0.9800 . ?
Zn41 I402 2.517(10) . ?
Zn41 I401 2.561(9) . ?
I501 Zn51 2.77(4) . ?
I502 Zn51 2.31(4) . ?
I406 Zn43 2.554(8) . ?
Zn43 I405 2.509(10) . ?
I505 Zn53 2.29(4) . ?
I506 Zn53 2.41(4) . ?

loop_
_geom_torsion_atom_site_label_1
_geom_torsion_atom_site_label_2
_geom_torsion_atom_site_label_3
_geom_torsion_atom_site_label_4
_geom_torsion
_geom_torsion_site_symmetry_1
_geom_torsion_site_symmetry_2
_geom_torsion_site_symmetry_3
_geom_torsion_site_symmetry_4
_geom_torsion_publ_flag
Zn32 N312 C332 C333 -177.0(4) 8_556 . . . ?
Zn32 N312 C336 C335 178.8(5) 8_556 . . . ?
Zn32 N305 C312 C313 178.9(5) . . . . ?
Zn32 N305 C311 C310 -177.9(9) . . . . ?
Zn31 N311 C330 C331 177.3(5) 6_556 . . . ?
Zn31 N311 C329 C328 -176.8(5) 6_556 . . . ?
Zn31 N301 C305 C304 174.1(5) . . . . ?
Zn31 N301 C301 C302 -176.6(8) . . . . ?
Zn33 N306 C318 C317 -176.0(4) . . . . ?
Zn33 N306 C314 C315 177.1(5) . . . . ?
Zn33 N307 C323 C322 171.0(4) . . . . ?
Zn33 N307 C319 C320 -174.1(7) . . . . ?
N308 C324 C321 C322 0.3(7) . . . . ?
N308 C324 C321 C320 -179.2(5) . . . . ?
N310 C325 C327 C331 -7.3(6) . . . . ?
N310 C325 C327 C328 175.1(4) . . . . ?
N312 C332 C333 C334 -1.6(8) . . . . ?
N304 C307 C309 C313 -19.0(7) . . . . ?
N304 C307 C309 C310 157.1(7) . . . . ?
N309 C324 C321 C322 -177.2(5) . . . . ?
N309 C324 C321 C320 3.2(7) . . . . ?
N309 C325 C327 C331 170.5(4) . . . . ?
N309 C325 C327 C328 -7.1(6) . . . . ?
N302 C306 C303 C304 17.0(8) . . . . ?
N302 C306 C303 C302 -162.4(6) . . . . ?
N303 C307 C309 C313 162.3(5) . . . . ?
N303 C307 C309 C310 -21.6(9) . . . . ?
N303 C306 C303 C304 -163.8(5) . . . . ?
N303 C306 C303 C302 16.8(8) . . . . ?
N305 C311 C310 C309 -0.8(18) . . . . ?
C324 N308 C326 N310 4.3(6) . . . . ?
C324 N308 C326 C334 -177.0(4) . . . . ?
C324 N309 C325 N310 4.2(6) . . . . ?
C324 N309 C325 C327 -173.5(4) . . . . ?
C324 C321 C322 C323 178.9(5) . . . . ?
C324 C321 C320 C319 178.9(7) . . . . ?
C325 N310 C326 N308 -2.4(6) . . . . ?
C325 N310 C326 C334 178.9(4) . . . . ?
C325 N309 C324 N308 -2.0(6) . . . . ?
C325 N309 C324 C321 175.4(4) . . . . ?
C325 C327 C331 C330 -176.0(5) . . . . ?
C325 C327 C328 C329 176.7(5) . . . . ?
C316 C317 C318 N306 -0.6(8) . . . . ?
C316 C315 C314 N306 -1.6(10) . . . . ?
C334 C335 C336 N312 -1.8(9) . . . . ?
C308 N304 C307 N303 3.8(6) . . . . ?
C308 N304 C307 C309 -174.7(4) . . . . ?
C308 N302 C306 N303 4.2(7) . . . . ?
C308 N302 C306 C303 -176.7(4) . . . . ?
C308 C316 C317 C318 179.5(4) . . . . ?
C308 C316 C315 C314 -178.4(5) . . . . ?
C307 N304 C308 N302 -5.1(6) . . . . ?
C307 N304 C308 C316 173.8(4) . . . . ?
C307 N303 C306 N302 -5.2(7) . . . . ?
C307 N303 C306 C303 175.7(4) . . . . ?
C307 C309 C313 C312 -180.0(5) . . . . ?
C307 C309 C310 C311 -179.2(9) . . . . ?
C327 C331 C330 N311 -0.8(8) . . . . ?
C327 C328 C329 N311 -0.7(9) . . . . ?
C326 N308 C324 N309 -1.9(6) . . . . ?
C326 N308 C324 C321 -179.2(4) . . . . ?
C326 N310 C325 N309 -2.1(6) . . . . ?
C326 N310 C325 C327 175.4(4) . . . . ?
C326 C334 C333 C332 -179.8(4) . . . . ?
C326 C334 C335 C336 -178.6(5) . . . . ?
C321 C322 C323 N307 2.6(8) . . . . ?
C321 C320 C319 N307 2.0(13) . . . . ?
C332 N312 C336 C335 0.7(9) . . . . ?
C309 C313 C312 N305 -1.1(10) . . . . ?
C306 N302 C308 N304 1.4(6) . . . . ?
C306 N302 C308 C316 -177.4(4) . . . . ?
C306 N303 C307 N304 0.9(7) . . . . ?
C306 N303 C307 C309 179.5(4) . . . . ?
C306 C303 C304 C305 177.4(6) . . . . ?
C306 C303 C302 C301 -179.1(7) . . . . ?
C333 C334 C326 N308 -4.7(6) . . . . ?
C333 C334 C326 N310 174.1(4) . . . . ?
C333 C334 C335 C336 1.2(8) . . . . ?
C317 C316 C308 N304 -14.6(6) . . . . ?
C317 C316 C308 N302 164.4(4) . . . . ?
C317 C316 C315 C314 1.3(8) . . . . ?
C322 C321 C320 C319 -0.6(11) . . . . ?
C303 C304 C305 N301 1.5(10) . . . . ?
C303 C302 C301 N301 2.0(15) . . . . ?
C331 C327 C328 C329 -1.0(8) . . . . ?
C335 C334 C326 N308 175.1(4) . . . . ?
C335 C334 C326 N310 -6.1(6) . . . . ?
C335 C334 C333 C332 0.4(7) . . . . ?
C318 N306 C314 C315 0.8(9) . . . . ?
C323 N307 C319 C320 -1.1(12) . . . . ?
C336 N312 C332 C333 1.0(8) . . . . ?
C328 C327 C331 C330 1.6(8) . . . . ?
C315 C316 C308 N304 165.1(5) . . . . ?
C315 C316 C308 N302 -15.9(6) . . . . ?
C315 C316 C317 C318 -0.2(7) . . . . ?
C313 C309 C310 C311 -2.9(14) . . . . ?
C330 N311 C329 C328 1.6(8) . . . . ?
C329 N311 C330 C331 -0.9(8) . . . . ?
C329 N311 C330 Zn51 175.8(9) . . . 6_556 ?
C314 N306 C318 C317 0.4(8) . . . . ?
C312 N305 C311 C310 3.5(15) . . . . ?
C304 C303 C302 C301 1.5(12) . . . . ?
C320 C321 C322 C323 -1.6(8) . . . . ?
C305 N301 C301 C302 -3.7(13) . . . . ?
C319 N307 C323 C322 -1.3(9) . . . . ?
C302 C303 C304 C305 -3.2(10) . . . . ?
C301 N301 C305 C304 1.9(10) . . . . ?
C311 N305 C312 C313 -2.6(10) . . . . ?
C310 C309 C313 C312 3.7(10) . . . . ?
Zn42 N312 C332 C333 -172.4(9) 8_556 . . . ?
Zn42 N312 C336 C335 174.9(8) 8_556 . . . ?
Zn42 N305 C312 C313 -176.5(9) . . . . ?
Zn42 N305 C311 C310 177.1(12) . . . . ?
O1A C5A C4A C7A -1.9(13) . . . . ?
O1A C5A C4A C3A 173.7(13) . . . . ?
O1A C5A C6A C1A -173.4(14) . . . . ?
F1A C2A C1A C6A -179.3(16) . . . . ?
C13A C8A C9A C10A 178.3(19) . . . . ?
C13A C8A C7A C12A -178(2) . . . . ?
C13A C8A C7A C4A 1(2) . . . . ?
C8A C9A C10A C11A 0.0 . . . . ?
C8A C7A C4A C5A -65.8(13) . . . . ?
C8A C7A C4A C3A 118.6(10) . . . . ?
C9A C8A C7A C12A 0.0 . . . . ?
C9A C8A C7A C4A 178.8(12) . . . . ?
C9A C10A C11A C12A 0.0 . . . . ?
C10A C11A C12A C7A 0.0 . . . . ?
C11A C12A C7A C8A 0.0 . . . . ?
C11A C12A C7A C4A -178.9(12) . . . . ?
C12A C7A C4A C5A 113.0(11) . . . . ?
C12A C7A C4A C3A -62.5(12) . . . . ?
C7A C8A C9A C10A 0.0 . . . . ?
C7A C4A C3A C2A 175.5(11) . . . . ?
C5A C4A C3A C2A 0.0 . . . . ?
C4A C5A C6A C1A 0.0 . . . . ?
C4A C3A C2A F1A 179.3(16) . . . . ?
C4A C3A C2A C1A 0.0 . . . . ?
C3A C2A C1A C6A 0.0 . . . . ?
C2A C1A C6A C5A 0.0 . . . . ?
C6A C5A C4A C7A -175.6(11) . . . . ?
C6A C5A C4A C3A 0.0 . . . . ?
C7B C8B C9B C10B 0.0 . . . . ?
C8B C7B C12B C11B 0.0 . . . . ?
C8B C7B C4B C5B 57(2) . . . . ?
C8B C7B C4B C3B -123.1(14) . . . . ?
C8B C9B C10B C11B 0.0 . . . . ?
C9B C10B C11B C12B 0.0 . . . . ?
C10B C11B C12B C7B 0.0 . . . . ?
C12B C7B C8B C9B 0.0 . . . . ?
C12B C7B C8B C13B -173.6(19) . . . . ?
C12B C7B C4B C5B -123.2(15) . . . . ?
C12B C7B C4B C3B 56.4(17) . . . . ?
F1B C2B C3B C4B 175.3(13) . . . . ?
O1B C5B C6B C1B 176(2) . . . . ?
O1B C5B C4B C7B 4(3) . . . . ?
O1B C5B C4B C3B -175(2) . . . . ?
C5B C6B C1B C2B 0.0 . . . . ?
C6B C5B C4B C7B 180(2) . . . . ?
C6B C5B C4B C3B 0.0 . . . . ?
C6B C1B C2B F1B -175.6(12) . . . . ?
C6B C1B C2B C3B 0.0 . . . . ?
C1B C2B C3B C4B 0.0 . . . . ?
C2B C3B C4B C7B -180(2) . . . . ?
C2B C3B C4B C5B 0.0 . . . . ?
C4B C7B C8B C9B 179.5(19) . . . . ?
C4B C7B C8B C13B 6(2) . . . . ?
C4B C7B C12B C11B -179.5(17) . . . . ?
C4B C5B C6B C1B 0.0 . . . . ?
F1D C2D C3D C4D -179.9(3) . . . . ?
C4D C5D C6D C1D 0.0 . . . . ?
C4D C7D C12D C11D 172.0(19) . . . . ?
C4D C7D C8D C9D -171(2) . . . . ?
C4D C7D C8D C13D 7(3) . . . . ?
C5D C4D C3D C2D 0.0 . . . . ?
C5D C4D C7D C12D 79(2) . . . . ?
C5D C4D C7D C8D -109(2) . . . . ?
C5D C6D C1D C2D 0.0 . . . . ?
C6D C1D C2D F1D 179.9(3) . . . . ?
C6D C1D C2D C3D 0.0 . . . . ?
C1D C2D C3D C4D 0.0 . . . . ?
C3D C4D C5D C6D 0.0 . . . . ?
C3D C4D C5D O1D 179.9(3) . . . . ?
C3D C4D C7D C12D -93.9(18) . . . . ?
C3D C4D C7D C8D 78(2) . . . . ?
C7D C4D C5D C6D -173(2) . . . . ?
C7D C4D C5D O1D 7(2) . . . . ?
C7D C4D C3D C2D 173(2) . . . . ?
C7D C12D C11D C10D 0.0 . . . . ?
C12D C7D C8D C9D 0.0 . . . . ?
C12D C7D C8D C13D 179(3) . . . . ?
C12D C11D C10D C9D 0.0 . . . . ?
C11D C10D C9D C8D 0.0 . . . . ?
C10D C9D C8D C7D 0.0 . . . . ?
C10D C9D C8D C13D -179(3) . . . . ?
C8D C7D C12D C11D 0.0 . . . . ?
C7C C12C C11C C10C 0.0 . . . . ?
C7C C4C C5C O1C 12.9(18) . . . . ?
C7C C4C C5C C6C -167.3(18) . . . . ?
C7C C4C C3C C2C 167.2(18) . . . . ?
C12C C7C C8C C9C 0.0 . . . . ?
C12C C7C C8C C13C -179.9(3) . . . . ?
C12C C7C C4C C5C 128.2(15) . . . . ?
C12C C7C C4C C3C -39.1(19) . . . . ?
C12C C11C C10C C9C 0.0 . . . . ?
C11C C10C C9C C8C 0.0 . . . . ?
C10C C9C C8C C7C 0.0 . . . . ?
C10C C9C C8C C13C 179.9(3) . . . . ?
C8C C7C C12C C11C 0.0 . . . . ?
C8C C7C C4C C5C -65(2) . . . . ?
C8C C7C C4C C3C 127.8(16) . . . . ?
O1C C5C C6C C1C 179.8(3) . . . . ?
C4C C7C C12C C11C 167(2) . . . . ?
C4C C7C C8C C9C -167(2) . . . . ?
C4C C7C C8C C13C 13(2) . . . . ?
C4C C5C C6C C1C 0.0 . . . . ?
C5C C4C C3C C2C 0.0 . . . . ?
C5C C6C C1C C2C 0.0 . . . . ?
C6C C1C C2C C3C 0.0 . . . . ?
C6C C1C C2C F1C -171(3) . . . . ?
C1C C2C C3C C4C 0.0 . . . . ?
C3C C4C C5C O1C -179.9(3) . . . . ?
C3C C4C C5C C6C 0.0 . . . . ?
F1C C2C C3C C4C 172(3) . . . . ?
C13B C8B C9B C10B 173(2) . . . . ?
O1D C5D C6D C1D -179.9(3) . . . . ?
Zn41 N311 C330 C331 178.1(5) 6_556 . . . ?
Zn41 N311 C329 C328 -177.4(6) 6_556 . . . ?
Zn41 N301 C305 C304 -179.6(6) . . . . ?
Zn41 N301 C301 C302 177.9(8) . . . . ?
Zn51 N311 C330 C331 -176.6(9) 6_556 . . . ?
Zn51 N311 C329 C328 172.4(17) 6_556 . . . ?
Zn51 N301 C305 C304 -162.9(10) . . . . ?
Zn51 N301 C301 C302 149.9(16) . . . . ?
Zn43 N306 C318 C317 -177.3(5) . . . . ?
Zn43 N306 C314 C315 178.9(6) . . . . ?
Zn43 N307 C323 C322 -176.5(5) . . . . ?
Zn43 N307 C319 C320 174.0(7) . . . . ?
Zn53 N306 C318 C317 -174(2) . . . . ?
Zn53 N306 C314 C315 178.8(9) . . . . ?
Zn53 N307 C323 C322 -153.2(10) . . . . ?
Zn53 N307 C319 C320 141.5(14) . . . . ?

loop_
_exptl_oxdiff_crystal_face_indexfrac_h
_exptl_oxdiff_crystal_face_indexfrac_k
_exptl_oxdiff_crystal_face_indexfrac_l
_exptl_oxdiff_crystal_face_x
_exptl_oxdiff_crystal_face_y
_exptl_oxdiff_crystal_face_z
0.9989 0.0004 0.0012 0.0410 0.0167 0.0016
0.9994 0.0002 -0.9981 0.0485 -0.0324 0.0077
-0.9994 -0.0002 0.9981 -0.0485 0.0324 -0.0077
-0.0021 0.9989 0.0012 0.0087 -0.0113 -0.1026
0.0021 -0.9989 -0.0012 -0.0087 0.0113 0.1026
0.0006 -0.0001 -0.9993 0.0075 -0.0491 0.0061
-0.0006 0.0001 0.9993 -0.0075 0.0491 -0.0061
-0.9989 -0.0004 -0.0012 -0.0410 -0.0167 -0.0016
-1.9957 -0.9997 -0.0037 -0.0906 -0.0220 0.0993
